data_7114051
loop_
_publ_author_name
'M\"uller, Achim'
'Roy, Soumyajit'
'Schmidtmann, Marc'
'B\"ogge, Hartmut'

_publ_section_title
;
 Urea as 'deus ex machina' in giant molybdenum blue type cluster
 synthesis: an unusual hybrid compound with perspectives for related nano,
 supramolecular and extended structures
;
_journal_issue 18
_journal_name_full 'Chemical Communications'
_journal_page_first 2000
_journal_page_last 2002
_journal_paper_doi 10.1039/b205887a
_journal_year 2002
_chemical_formula_sum 'C14 H920 Mo154 N28 O894'
_chemical_formula_weight 30566.54
_chemical_name_systematic ?
_space_group_IT_number 12
_symmetry_cell_setting monoclinic
_symmetry_space_group_name_Hall '-C 2y'
_symmetry_space_group_name_H-M 'C 1 2/m 1'
_atom_sites_solution_hydrogens geom
_atom_sites_solution_primary direct
_atom_sites_solution_secondary difmap
_audit_creation_method SHELXL
_cell_angle_alpha 90.00
_cell_angle_beta 107.5320(10)
_cell_angle_gamma 90.00
_cell_formula_units_Z 2
_cell_length_a 33.4470(13)
_cell_length_b 53.320(2)
_cell_length_c 27.0643(10)
_cell_measurement_reflns_used 7532
_cell_measurement_temperature 183(2)
_cell_measurement_theta_max 26.85
_cell_measurement_theta_min 2.31
_cell_volume 46024(3)
_computing_cell_refinement 'Bruker AXS SAINT'
_computing_data_collection 'Bruker AXS SMART'
_computing_data_reduction 'Bruker AXS SAINT'
_computing_molecular_graphics 'Crystal Impact: DIAMOND; Bruker AXS: SHELXTL'
_computing_publication_material 'SHELXL-93 (Sheldrick, 1993)'
_computing_structure_refinement 'SHELXL-93 (Sheldrick, 1993)'
_computing_structure_solution 'SHELXS-97 (Sheldrick, 1997)'
_diffrn_ambient_temperature 183(2)
_diffrn_measurement_device 'Bruker AXS SMART'
_diffrn_measurement_method omega-scan
_diffrn_radiation_monochromator graphite
_diffrn_radiation_source 'fine-focus sealed tube'
_diffrn_radiation_type MoKalpha
_diffrn_radiation_wavelength 0.71073
_diffrn_reflns_av_R_equivalents 0.0487
_diffrn_reflns_av_sigmaI/netI 0.0634
_diffrn_reflns_limit_h_max 42
_diffrn_reflns_limit_h_min -42
_diffrn_reflns_limit_k_max 63
_diffrn_reflns_limit_k_min -68
_diffrn_reflns_limit_l_max 34
_diffrn_reflns_limit_l_min -31
_diffrn_reflns_number 136742
_diffrn_reflns_theta_max 27.03
_diffrn_reflns_theta_min 0.74
_diffrn_standards_decay_% 0
_exptl_absorpt_coefficient_mu 2.139
_exptl_absorpt_correction_type multi-scan
_exptl_crystal_colour blue
_exptl_crystal_density_diffrn 2.206
_exptl_crystal_F_000 29640
_exptl_crystal_size_max 0.40
_exptl_crystal_size_mid 0.20
_exptl_crystal_size_min 0.10
_refine_diff_density_max 2.218
_refine_diff_density_min -1.299
_refine_diff_density_rms 0.213
_refine_ls_extinction_method none
_refine_ls_goodness_of_fit_all 1.063
_refine_ls_goodness_of_fit_obs 1.052
_refine_ls_matrix_type full
_refine_ls_number_parameters 1945
_refine_ls_number_reflns 49716
_refine_ls_number_restraints 0
_refine_ls_restrained_S_all 1.125
_refine_ls_restrained_S_obs 1.052
_refine_ls_R_factor_all 0.0940
_refine_ls_R_factor_obs 0.0523
_refine_ls_shift/esd_max -0.002
_refine_ls_shift/esd_mean 0.000
_refine_ls_structure_factor_coef Fsqd
_refine_ls_weighting_details 'w=1/[s^2^(Fo^2^)+( 0.0750P)^2^+850.0000P] where P=(Fo^2^+2Fc^2^)/3'
_refine_ls_weighting_scheme calc
_refine_ls_wR_factor_all 0.1845
_refine_ls_wR_factor_obs 0.1412
_reflns_number_observed 34050
_reflns_number_total 50307
_reflns_observed_criterion >2sigma(I)
_cod_data_source_file b205887a.txt
_cod_data_source_block krisna
_cod_depositor_comments
;
The following automatic conversions were performed:

'_refine_ls_weighting_scheme' value 'calc w=1/[s^2^(Fo^2^)+(
0.0750P)^2^+850.0000P] where P=(Fo^2^+2Fc^2^)/3' was changed to
'calc'. New tag '_refine_ls_weighting_details' was created. The value
of the new tag was set to 'w=1/[s^2^(Fo^2^)+( 0.0750P)^2^+850.0000P]
where P=(Fo^2^+2Fc^2^)/3'.

Automatic conversion script
Id: cif_fix_values 3143 2015-03-26 13:38:13Z robertas 
;
_cod_original_cell_volume 46024.4(30)
_cod_original_sg_symbol_H-M C2/m
_cod_database_code 7114051

loop_
_symmetry_equiv_pos_as_xyz
'x, y, z'
'-x, y, -z'
'x+1/2, y+1/2, z'
'-x+1/2, y+1/2, -z'
'-x, -y, -z'
'x, -y, z'
'-x+1/2, -y+1/2, -z'
'x+1/2, -y+1/2, z'

loop_
_atom_site_aniso_label
_atom_site_aniso_U_11
_atom_site_aniso_U_22
_atom_site_aniso_U_33
_atom_site_aniso_U_23
_atom_site_aniso_U_13
_atom_site_aniso_U_12
M1 0.0229(4) 0.0557(5) 0.0231(4) -0.0003(3) 0.0038(3) -0.0047(3)
M2A 0.0261(7) 0.0411(9) 0.0290(9) 0.0018(7) -0.0011(5) -0.0029(6)
M2B 0.025(2) 0.053(4) 0.036(3) 0.009(3) 0.005(2) -0.004(2)
M3A 0.0253(5) 0.0339(5) 0.0383(7) 0.0071(5) -0.0032(4) -0.0078(4)
M4A 0.0338(12) 0.0387(15) 0.073(5) 0.022(2) -0.013(2) -0.0110(10)
M4B 0.043(4) 0.038(3) 0.040(7) 0.005(4) -0.002(4) -0.007(3)
M5A 0.0293(15) 0.0291(11) 0.070(4) 0.0118(15) -0.002(2) -0.0022(9)
M5B 0.038(3) 0.0363(14) 0.044(3) 0.0082(14) -0.005(2) -0.005(2)
M6A 0.0228(8) 0.0209(7) 0.079(3) 0.000 0.0008(10) 0.000
M7 0.0214(3) 0.0352(4) 0.0227(3) -0.0023(3) 0.0020(3) -0.0018(3)
M8 0.0232(4) 0.0309(4) 0.0242(4) 0.0026(3) -0.0001(3) -0.0040(3)
M9 0.0217(4) 0.0286(4) 0.0262(4) 0.0044(3) 0.0004(3) -0.0027(3)
M10A 0.0255(6) 0.0261(5) 0.0342(7) 0.0050(4) -0.0024(4) -0.0059(4)
M11 0.0250(4) 0.0210(3) 0.0385(4) 0.0032(3) 0.0004(3) -0.0014(3)
M12 0.0263(5) 0.0193(5) 0.0381(6) 0.000 0.0066(4) 0.000
M13 0.0246(4) 0.0269(4) 0.0226(3) -0.0028(3) -0.0019(3) 0.0024(3)
M14 0.0261(4) 0.0237(3) 0.0211(3) -0.0005(3) 0.0004(3) 0.0008(3)
M15 0.0246(4) 0.0224(3) 0.0212(3) -0.0005(3) -0.0001(3) -0.0017(3)
M16 0.0233(3) 0.0207(3) 0.0193(3) -0.0002(3) 0.0010(3) -0.0015(3)
M17 0.0243(4) 0.0217(3) 0.0196(3) 0.0012(3) 0.0039(3) -0.0004(3)
M18 0.0290(4) 0.0195(3) 0.0225(3) 0.0005(3) 0.0046(3) -0.0014(3)
M19 0.0303(4) 0.0201(3) 0.0237(4) 0.0009(3) 0.0029(3) -0.0007(3)
M20 0.0298(4) 0.0272(4) 0.0488(5) -0.0061(3) 0.0164(4) -0.0038(3)
M21 0.0313(4) 0.0348(4) 0.0373(4) -0.0126(3) 0.0115(3) -0.0104(3)
M22 0.0265(4) 0.0413(4) 0.0254(4) -0.0090(3) 0.0036(3) -0.0062(3)
M23 0.0254(5) 0.0473(7) 0.0251(5) 0.000 0.0023(4) 0.000
M24 0.0259(4) 0.0256(4) 0.0226(3) 0.0023(3) -0.0023(3) -0.0035(3)
M25 0.0241(4) 0.0249(3) 0.0216(3) 0.0025(3) -0.0010(3) -0.0033(3)
M26 0.0226(3) 0.0251(3) 0.0213(3) 0.0036(3) -0.0005(3) -0.0036(3)
M27 0.0214(3) 0.0217(3) 0.0211(3) 0.0017(3) 0.0007(3) -0.0020(3)
M28 0.0242(3) 0.0199(3) 0.0191(3) 0.0002(3) 0.0018(3) -0.0012(3)
M29 0.0267(4) 0.0198(3) 0.0217(3) -0.0006(3) 0.0004(3) -0.0021(3)
M30 0.0257(4) 0.0201(3) 0.0265(4) 0.0015(3) 0.0004(3) -0.0001(3)
M31 0.0229(4) 0.0368(4) 0.0208(3) 0.0045(3) 0.0015(3) 0.0026(3)
M32 0.0273(4) 0.0332(4) 0.0209(3) 0.0044(3) 0.0050(3) 0.0046(3)
M33 0.0381(4) 0.0268(4) 0.0212(4) 0.0011(3) 0.0070(3) 0.0044(3)
M34 0.0301(4) 0.0219(3) 0.0244(4) 0.0009(3) 0.0065(3) 0.0009(3)
M35 0.0407(4) 0.0231(4) 0.0297(4) -0.0004(3) 0.0123(3) 0.0010(3)
M36 0.0355(4) 0.0507(5) 0.0239(4) 0.0069(3) 0.0104(3) 0.0158(4)
M37 0.0741(7) 0.0560(6) 0.0279(4) 0.0063(4) 0.0129(4) 0.0298(5)
M38A 0.077(2) 0.0471(8) 0.0293(6) 0.0100(5) 0.0233(7) 0.0264(10)
M39 0.0684(6) 0.0298(4) 0.0321(4) -0.0016(3) 0.0232(4) 0.0004(4)
M40 0.1350(12) 0.0270(5) 0.0908(9) 0.0062(5) 0.0863(9) 0.0081(6)
O1 0.040(4) 0.100(6) 0.031(4) 0.002(4) 0.008(3) -0.028(4)
O2 0.044(4) 0.056(5) 0.049(4) -0.013(4) 0.014(3) -0.008(3)
O3 0.030(3) 0.043(4) 0.026(3) 0.003(3) 0.002(3) -0.002(3)
O4 0.034(4) 0.072(5) 0.019(3) 0.005(3) 0.007(3) 0.013(3)
O5 0.032(3) 0.050(4) 0.025(3) 0.002(3) 0.007(3) -0.005(3)
O6 0.041(4) 0.074(5) 0.030(4) 0.002(3) 0.011(3) 0.014(4)
O7 0.024(3) 0.047(4) 0.044(4) 0.021(3) -0.005(3) -0.006(3)
O8 0.033(4) 0.058(4) 0.037(4) 0.020(3) -0.002(3) -0.015(3)
O9 0.078(6) 0.095(7) 0.039(4) 0.019(4) 0.025(4) 0.041(5)
O10 0.095(7) 0.073(6) 0.044(5) 0.002(4) 0.002(5) 0.042(5)
O11 0.066(6) 0.103(8) 0.090(7) 0.055(6) -0.026(5) -0.046(5)
O12 0.029(3) 0.036(4) 0.046(4) 0.012(3) -0.005(3) -0.008(3)
O13 0.024(3) 0.032(3) 0.030(3) 0.007(3) 0.001(2) -0.005(2)
O14 0.055(5) 0.042(4) 0.065(5) -0.011(4) 0.010(4) 0.002(4)
O15 0.052(5) 0.095(7) 0.045(5) 0.004(4) 0.022(4) -0.007(4)
O16 0.036(4) 0.052(5) 0.073(5) 0.034(4) -0.021(4) -0.018(3)
O17 0.043(4) 0.047(4) 0.068(5) 0.030(4) -0.020(4) -0.018(3)
O18 0.045(5) 0.041(4) 0.093(7) 0.030(4) -0.022(4) -0.016(3)
O19 0.084(7) 0.109(8) 0.070(6) 0.006(6) 0.021(6) 0.016(6)
O20 0.050(5) 0.049(5) 0.113(8) 0.033(5) -0.030(5) -0.019(4)
O21 0.089(8) 0.140(10) 0.063(6) 0.015(7) 0.015(6) 0.032(7)
O22 0.032(4) 0.025(3) 0.090(6) 0.012(4) -0.014(4) -0.001(3)
O23 0.035(4) 0.022(3) 0.092(6) 0.000(4) -0.010(4) 0.000(3)
O24 0.064(6) 0.046(5) 0.122(9) 0.020(5) -0.037(6) -0.016(4)
O25 0.122(10) 0.116(9) 0.104(9) -0.034(7) 0.061(8) -0.044(8)
O26 0.094(10) 0.036(6) 0.123(12) 0.000 0.065(10) 0.000
O27 0.031(3) 0.016(3) 0.054(4) 0.001(3) 0.005(3) 0.002(2)
O28 0.045(7) 0.056(7) 0.106(10) 0.000 0.036(7) 0.000
O29 0.088(9) 0.057(7) 0.052(7) 0.000 0.008(7) 0.000
O30 0.022(3) 0.043(4) 0.022(3) 0.003(3) 0.003(2) 0.005(3)
O31 0.026(3) 0.053(4) 0.032(3) -0.008(3) 0.002(3) 0.006(3)
O32 0.020(3) 0.037(3) 0.023(3) 0.003(2) -0.002(2) -0.001(2)
O33 0.030(3) 0.038(3) 0.031(3) -0.003(3) 0.003(3) 0.002(3)
O34 0.025(3) 0.038(3) 0.026(3) -0.003(3) 0.003(2) -0.002(3)
O35 0.025(3) 0.023(3) 0.028(3) 0.004(2) 0.001(2) -0.001(2)
O36 0.025(3) 0.029(3) 0.026(3) 0.000(2) 0.002(2) -0.003(2)
O37 0.063(5) 0.036(4) 0.030(3) 0.002(3) 0.011(3) 0.008(3)
O38 0.048(4) 0.056(5) 0.048(4) -0.001(4) 0.020(4) 0.011(4)
O39 0.028(3) 0.022(3) 0.020(3) 0.001(2) 0.000(2) -0.002(2)
O40 0.035(3) 0.041(4) 0.030(3) 0.004(3) 0.010(3) 0.004(3)
O41 0.024(3) 0.028(3) 0.022(3) 0.004(2) 0.001(2) -0.003(2)
O42 0.029(3) 0.025(3) 0.029(3) 0.000(2) -0.001(2) -0.002(2)
O43 0.057(4) 0.035(4) 0.026(3) -0.002(3) 0.004(3) -0.001(3)
O44 0.026(3) 0.027(3) 0.031(3) 0.002(2) 0.003(2) -0.003(2)
O45 0.063(5) 0.072(6) 0.088(7) 0.027(5) 0.046(5) 0.022(4)
O46 0.029(3) 0.019(3) 0.032(3) 0.001(2) 0.006(3) 0.000(2)
O47 0.026(3) 0.023(3) 0.032(3) 0.003(2) 0.003(2) -0.002(2)
O48 0.048(4) 0.033(3) 0.034(4) 0.000(3) 0.008(3) -0.003(3)
O49 0.055(5) 0.046(4) 0.076(6) -0.013(4) 0.039(4) -0.005(4)
O50 0.031(4) 0.021(4) 0.026(4) 0.000 0.002(3) 0.000
O51 0.032(5) 0.025(4) 0.030(4) 0.000 0.006(4) 0.000
O52 0.046(6) 0.028(5) 0.051(6) 0.000 0.023(5) 0.000
O53 0.026(3) 0.028(3) 0.026(3) -0.001(2) -0.002(2) 0.002(2)
O54 0.031(3) 0.029(3) 0.022(3) 0.000(2) -0.008(2) -0.004(2)
O55 0.027(3) 0.023(3) 0.029(3) -0.001(2) -0.002(2) 0.001(2)
O56 0.026(3) 0.024(3) 0.026(3) 0.002(2) 0.003(2) 0.000(2)
O57 0.037(4) 0.038(4) 0.032(3) -0.012(3) 0.001(3) 0.007(3)
O58 0.027(3) 0.025(3) 0.022(3) 0.002(2) -0.002(2) -0.002(2)
O59 0.025(3) 0.021(3) 0.026(3) 0.000(2) 0.001(2) -0.004(2)
O60 0.038(4) 0.033(3) 0.031(3) 0.002(3) 0.006(3) 0.009(3)
O61 0.029(3) 0.021(3) 0.028(3) -0.004(2) 0.004(2) -0.001(2)
O62 0.028(3) 0.024(3) 0.021(3) 0.004(2) -0.003(2) 0.002(2)
O63 0.033(3) 0.034(3) 0.023(3) 0.000(2) 0.000(2) 0.002(3)
O64 0.023(3) 0.025(3) 0.025(3) -0.001(2) 0.004(2) -0.003(2)
O65 0.026(3) 0.022(3) 0.026(3) 0.000(2) 0.004(2) -0.004(2)
O66 0.025(3) 0.021(3) 0.027(3) 0.002(2) 0.002(2) -0.002(2)
O67 0.025(3) 0.025(3) 0.024(3) -0.004(2) 0.004(2) -0.004(2)
O68 0.031(3) 0.024(3) 0.031(3) -0.001(2) 0.002(3) 0.004(2)
O69 0.024(3) 0.022(3) 0.023(3) 0.001(2) 0.003(2) -0.002(2)
O70 0.026(3) 0.022(3) 0.023(3) -0.002(2) 0.005(2) 0.000(2)
O71 0.040(4) 0.030(3) 0.026(3) -0.001(3) 0.007(3) 0.001(3)
O72 0.033(3) 0.021(3) 0.025(3) 0.002(2) 0.002(2) -0.001(2)
O73 0.029(3) 0.022(3) 0.020(3) 0.002(2) 0.002(2) 0.000(2)
O74 0.028(3) 0.026(3) 0.024(3) -0.001(2) 0.005(2) -0.003(2)
O75 0.028(3) 0.026(3) 0.027(3) 0.001(2) 0.001(2) -0.001(2)
O76 0.049(4) 0.026(3) 0.029(3) 0.001(2) 0.014(3) 0.000(3)
O77 0.026(3) 0.024(3) 0.024(3) -0.001(2) 0.000(2) 0.000(2)
O78 0.031(3) 0.018(3) 0.024(3) 0.004(2) -0.002(2) -0.003(2)
O79 0.057(4) 0.027(3) 0.033(3) -0.002(3) 0.015(3) 0.000(3)
O80 0.029(3) 0.030(3) 0.021(3) 0.002(2) 0.002(2) 0.000(2)
O81 0.032(3) 0.032(3) 0.048(4) -0.002(3) 0.011(3) -0.007(3)
O82 0.029(3) 0.025(3) 0.019(3) 0.002(2) 0.000(2) -0.004(2)
O83 0.038(4) 0.038(4) 0.038(4) -0.010(3) 0.011(3) -0.005(3)
O84 0.029(3) 0.020(3) 0.023(3) 0.001(2) 0.002(2) 0.001(2)
O85 0.031(3) 0.044(4) 0.037(4) -0.011(3) 0.003(3) -0.010(3)
O86 0.033(3) 0.028(3) 0.023(3) 0.000(2) 0.006(2) 0.000(2)
O87 0.031(4) 0.019(4) 0.028(4) 0.000 0.000(3) 0.000
O88 0.043(6) 0.050(6) 0.028(5) 0.000 0.007(4) 0.000
O89 0.025(3) 0.029(3) 0.021(3) 0.001(2) -0.003(2) 0.000(2)
O90 0.037(4) 0.039(4) 0.036(4) 0.008(3) -0.004(3) -0.013(3)
O91 0.025(3) 0.028(3) 0.023(3) 0.002(2) 0.003(2) -0.001(2)
O92 0.022(3) 0.033(3) 0.023(3) 0.004(2) 0.003(2) 0.000(2)
O93 0.034(3) 0.035(3) 0.027(3) 0.003(3) -0.003(3) -0.012(3)
O94 0.027(3) 0.036(3) 0.024(3) 0.006(2) 0.001(2) 0.002(3)
O95 0.029(3) 0.032(3) 0.030(3) 0.006(3) -0.002(3) -0.006(3)
O96 0.027(3) 0.024(3) 0.023(3) 0.002(2) 0.003(2) 0.000(2)
O97 0.027(3) 0.030(3) 0.023(3) 0.004(2) 0.004(2) 0.000(2)
O98 0.027(3) 0.032(3) 0.025(3) 0.004(2) 0.002(2) -0.005(2)
O99 0.028(3) 0.025(3) 0.032(3) 0.002(2) 0.003(3) -0.002(2)
O100 0.028(3) 0.023(3) 0.024(3) 0.002(2) 0.005(2) 0.002(2)
O101 0.033(3) 0.018(3) 0.030(3) 0.000(2) 0.001(3) -0.001(2)
O102 0.029(3) 0.031(3) 0.032(3) -0.002(3) 0.003(3) -0.004(3)
O103 0.029(3) 0.022(3) 0.025(3) 0.002(2) 0.003(2) 0.000(2)
O104 0.030(3) 0.028(3) 0.044(4) 0.005(3) -0.003(3) 0.001(3)
O105 0.034(3) 0.025(3) 0.031(3) 0.000(2) 0.006(3) 0.001(2)
O106 0.028(3) 0.053(4) 0.025(3) 0.006(3) 0.001(3) -0.002(3)
O107 0.033(3) 0.048(4) 0.020(3) 0.007(3) 0.005(3) 0.011(3)
O108 0.038(4) 0.032(3) 0.029(3) 0.000(3) 0.005(3) -0.006(3)
O109 0.031(4) 0.064(5) 0.061(5) 0.028(4) 0.015(3) 0.003(3)
O110 0.046(4) 0.050(4) 0.026(3) 0.010(3) 0.012(3) 0.022(3)
O111 0.048(4) 0.033(3) 0.034(4) -0.003(3) 0.006(3) -0.006(3)
O112 0.041(4) 0.084(6) 0.043(4) 0.006(4) 0.016(3) -0.006(4)
O113 0.067(5) 0.027(3) 0.024(3) 0.002(3) 0.015(3) 0.010(3)
O114 0.074(5) 0.035(4) 0.027(3) 0.007(3) 0.017(3) 0.019(3)
O115 0.032(3) 0.029(3) 0.039(4) 0.002(3) 0.007(3) -0.002(3)
O116 0.045(4) 0.025(3) 0.033(3) -0.002(3) 0.017(3) 0.003(3)
O117 0.036(4) 0.032(3) 0.033(3) -0.003(3) -0.001(3) -0.006(3)
O118 0.035(4) 0.055(5) 0.068(5) 0.005(4) 0.020(4) 0.005(3)
O119 0.065(5) 0.028(3) 0.046(4) 0.000(3) 0.028(4) 0.003(3)
O120 0.074(6) 0.044(4) 0.058(5) 0.002(4) 0.037(4) 0.005(4)
O121 0.068(5) 0.079(6) 0.028(4) 0.015(4) 0.016(4) 0.043(4)
O122 0.025(4) 0.097(6) 0.039(4) -0.001(4) 0.001(3) 0.000(4)
O123 0.153(10) 0.076(6) 0.031(4) 0.020(4) 0.028(5) 0.061(6)
O124 0.193(13) 0.077(7) 0.048(6) -0.007(5) 0.004(7) -0.024(8)
O125 0.082(7) 0.180(12) 0.050(5) 0.050(7) 0.021(5) 0.061(7)
O126 0.217(14) 0.113(9) 0.042(5) 0.015(5) 0.039(7) 0.120(9)
O127 0.130(11) 0.074(7) 0.118(10) -0.040(7) 0.004(8) 0.002(7)
O128 0.089(8) 0.064(6) 0.151(11) 0.031(7) 0.067(8) 0.018(5)
O129 0.118(7) 0.040(4) 0.039(4) 0.006(3) 0.042(5) 0.018(4)
O130 0.206(13) 0.081(7) 0.042(5) 0.019(5) 0.058(7) 0.079(8)
O131 0.091(7) 0.114(8) 0.044(5) -0.019(5) 0.013(5) -0.041(6)
O132 0.071(7) 0.142(10) 0.073(7) 0.039(7) 0.034(5) -0.006(6)
O133 0.200(12) 0.041(5) 0.068(6) 0.024(4) 0.090(7) 0.045(6)
O134 0.106(10) 0.027(5) 0.068(8) 0.000 0.055(7) 0.000
O135 0.151(10) 0.059(6) 0.061(6) 0.011(5) 0.025(6) 0.026(6)
O136 0.100(8) 0.043(5) 0.187(13) -0.015(6) 0.086(9) -0.022(5)
O137 0.254(16) 0.044(5) 0.136(10) 0.021(6) 0.155(12) 0.028(7)

loop_
_atom_site_label
_atom_site_type_symbol
_atom_site_fract_x
_atom_site_fract_y
_atom_site_fract_z
_atom_site_U_iso_or_equiv
_atom_site_thermal_displace_type
_atom_site_occupancy
_atom_site_calc_flag
_atom_site_refinement_flags
M1 Mo 0.65807(2) 0.27335(2) 0.40149(3) 0.0346(2) Uani 1 d .
M2A Mo 0.59049(5) 0.29815(4) 0.28595(9) 0.0341(6) Uani 0.749(9) d P
M2B Mo 0.59816(14) 0.2884(2) 0.2668(3) 0.039(2) Uani 0.251(9) d P
M3A Mo 0.50708(3) 0.31982(2) 0.17691(5) 0.0353(4) Uani 0.913(4) d P
M3B Mo 0.5148(3) 0.3126(2) 0.1534(5) 0.029(3) Uiso 0.087(4) d P
M4A Mo 0.5027(2) 0.3781(2) 0.1025(7) 0.055(2) Uani 0.80(5) d P
M4B Mo 0.4976(8) 0.3810(3) 0.1189(12) 0.044(3) Uani 0.20(5) d P
M5A Mo 0.4796(2) 0.43780(8) 0.0488(6) 0.047(2) Uani 0.55(3) d P
M5B Mo 0.4693(4) 0.44067(12) 0.0661(4) 0.043(2) Uani 0.45(3) d P
M6A Mo 0.43569(6) 0.5000 -0.0025(2) 0.0442(12) Uani 0.828(13) d SP
M6B Mo 0.4290(3) 0.5000 0.0183(4) 0.028(2) Uiso 0.172(13) d SP
M7 Mo 0.58900(2) 0.233887(14) 0.46363(3) 0.0274(2) Uani 1 d .
M8 Mo 0.48938(2) 0.259461(14) 0.24035(3) 0.0277(2) Uani 1 d .
M9 Mo 0.43025(2) 0.279886(14) 0.12494(3) 0.0270(2) Uani 1 d .
M10A Mo 0.40541(4) 0.33564(2) 0.06703(5) 0.0311(5) Uani 0.892(6) d P
M10B Mo 0.4162(3) 0.3298(2) 0.0500(4) 0.025(2) Uiso 0.108(6) d P
M11 Mo 0.36329(2) 0.441981(13) -0.03501(3) 0.0302(2) Uani 1 d .
M12 Mo 0.34074(3) 0.5000 -0.08202(4) 0.0286(2) Uani 1 d S
M13 Mo 0.51371(2) 0.183473(13) 0.41203(3) 0.0267(2) Uani 1 d .
M14 Mo 0.45096(2) 0.199746(13) 0.27566(3) 0.02512(15) Uani 1 d .
M15 Mo 0.38893(2) 0.227936(13) 0.15123(3) 0.02426(15) Uani 1 d .
M16 Mo 0.33863(2) 0.275184(12) 0.03855(3) 0.02229(14) Uani 1 d .
M17 Mo 0.30842(2) 0.332279(13) -0.04151(3) 0.02248(14) Uani 1 d .
M18 Mo 0.28308(2) 0.396425(13) -0.10250(3) 0.02436(15) Uani 1 d .
M19 Mo 0.26285(2) 0.463012(13) -0.14027(3) 0.0259(2) Uani 1 d .
M20 Mo 0.44880(2) 0.233102(14) 0.38108(3) 0.0343(2) Uani 1 d .
M21 Mo 0.34738(3) 0.28704(2) 0.17208(3) 0.0342(2) Uani 1 d .
M22 Mo 0.28751(2) 0.38261(2) 0.02032(3) 0.0320(2) Uani 1 d .
M23 Mo 0.25921(3) 0.5000 -0.03055(4) 0.0338(2) Uani 1 d S
M24 Mo 0.42683(2) 0.179694(13) 0.44857(3) 0.0268(2) Uani 1 d .
M25 Mo 0.36081(2) 0.197405(13) 0.30536(3) 0.0253(2) Uani 1 d .
M26 Mo 0.30220(2) 0.232489(13) 0.18770(3) 0.02455(15) Uani 1 d .
M27 Mo 0.25468(2) 0.277956(13) 0.07995(3) 0.02266(14) Uani 1 d .
M28 Mo 0.21829(2) 0.329740(12) -0.01376(3) 0.02210(14) Uani 1 d .
M29 Mo 0.19119(2) 0.396518(12) -0.07789(3) 0.02427(15) Uani 1 d .
M30 Mo 0.17778(2) 0.464912(13) -0.09954(3) 0.0258(2) Uani 1 d .
M31 Mo 0.35814(2) 0.224885(14) 0.41211(3) 0.0279(2) Uani 1 d .
M32 Mo 0.31050(2) 0.262203(14) 0.31254(3) 0.0277(2) Uani 1 d .
M33 Mo 0.23127(2) 0.337997(14) 0.13198(3) 0.0291(2) Uani 1 d .
M34 Mo 0.19068(2) 0.379792(13) 0.03830(3) 0.0258(2) Uani 1 d .
M35 Mo 0.18582(3) 0.442301(14) 0.03075(3) 0.0308(2) Uani 1 d .
M36 Mo 0.32362(3) 0.27565(2) 0.45615(3) 0.0364(2) Uani 1 d .
M37 Mo 0.25743(4) 0.31788(2) 0.35923(3) 0.0532(3) Uani 1 d .
M38A Mo 0.20094(10) 0.35615(4) 0.25457(5) 0.0497(8) Uani 0.914(8) d P
M38B Mo 0.2211(6) 0.3625(3) 0.2628(5) 0.032(4) Uiso 0.086(8) d P
M39 Mo 0.19337(3) 0.40419(2) 0.15161(3) 0.0416(2) Uani 1 d .
M40 Mo 0.14122(5) 0.46632(2) 0.13794(5) 0.0727(4) Uani 1 d .
O1 O 0.6924(2) 0.2951(2) 0.3916(3) 0.057(2) Uani 1 d .
O2 O 0.6202(2) 0.30539(14) 0.4187(3) 0.050(2) Uani 1 d .
O3 O 0.6172(2) 0.27382(12) 0.3365(2) 0.0346(14) Uani 1 d .
O4 O 0.3185(2) 0.27596(14) 0.5199(2) 0.042(2) Uani 1 d .
O5 O 0.6077(2) 0.25373(12) 0.4236(2) 0.0359(14) Uani 1 d .
O6 O 0.6814(2) 0.24542(15) 0.3974(3) 0.048(2) Uani 1 d .
O7 O 0.5586(2) 0.30907(13) 0.2133(3) 0.042(2) Uani 1 d .
O8 O 0.5421(2) 0.26850(14) 0.2667(3) 0.045(2) Uani 1 d .
O9 O 0.6155(3) 0.2717(2) 0.2342(3) 0.069(3) Uani 1 d .
O10 O 0.5630(3) 0.3150(2) 0.3147(3) 0.075(3) Uani 1 d .
O11 O 0.6324(3) 0.3166(2) 0.2888(4) 0.097(4) Uani 1 d .
O12 O 0.4510(2) 0.31459(12) 0.1196(3) 0.040(2) Uani 1 d .
O13 O 0.4848(2) 0.28415(11) 0.1798(2) 0.0302(13) Uani 1 d .
O14 O 0.4885(2) 0.33176(14) 0.2229(3) 0.056(2) Uani 1 d .
O15 O 0.5268(3) 0.3008(2) 0.1081(3) 0.062(2) Uani 1 d .
O16 O 0.5167(2) 0.34744(14) 0.1443(3) 0.062(2) Uani 1 d .
O17 O 0.4427(2) 0.35932(14) 0.0732(3) 0.061(2) Uani 1 d .
O18 O 0.4727(2) 0.40446(14) 0.0626(4) 0.069(3) Uani 1 d .
O19 O 0.5181(3) 0.3633(2) 0.0504(4) 0.088(3) Uani 1 d .
O20 O 0.5477(3) 0.3932(2) 0.1338(4) 0.083(3) Uani 1 d .
O21 O 0.4771(3) 0.3888(2) 0.1608(4) 0.099(4) Uani 1 d .
O22 O 0.4144(2) 0.43293(12) 0.0002(3) 0.056(2) Uani 1 d .
O23 O 0.4624(2) 0.47349(12) 0.0331(3) 0.056(2) Uani 1 d .
O24 O 0.5229(3) 0.4457(2) 0.0997(4) 0.092(4) Uani 1 d .
O25 O 0.4438(4) 0.4444(2) 0.1064(5) 0.108(4) Uani 1 d .
O26 O 0.5000 0.4348(2) 0.0000 0.077(4) Uani 1 d S
O27 O 0.3852(2) 0.47800(10) -0.0360(3) 0.0353(15) Uani 1 d .
O28 O 0.4542(3) 0.5000 -0.0563(5) 0.066(3) Uani 1 d S
O29 O 0.4018(4) 0.5000 0.0604(5) 0.069(3) Uani 1 d S
O30 O 0.3594(2) 0.24378(12) 0.4758(2) 0.0300(13) Uani 1 d .
O31 O 0.6369(2) 0.20538(13) 0.4489(2) 0.039(2) Uani 1 d .
O32 O 0.4018(2) 0.20967(11) 0.4725(2) 0.0284(13) Uani 1 d .
O33 O 0.5532(2) 0.25182(12) 0.4806(2) 0.0341(14) Uani 1 d .
O34 O 0.5546(2) 0.21077(11) 0.4212(2) 0.0308(13) Uani 1 d .
O35 O 0.4370(2) 0.25188(10) 0.1768(2) 0.0267(12) Uani 1 d .
O36 O 0.4853(2) 0.22887(11) 0.2686(2) 0.0282(13) Uani 1 d .
O37 O 0.4629(2) 0.27772(12) 0.2707(2) 0.043(2) Uani 1 d .
O38 O 0.5167(2) 0.23362(14) 0.1875(3) 0.049(2) Uani 1 d .
O39 O 0.3727(2) 0.26172(10) 0.1113(2) 0.0249(12) Uani 1 d .
O40 O 0.4487(2) 0.26334(12) 0.0833(2) 0.0352(14) Uani 1 d .
O41 O 0.3881(2) 0.29786(10) 0.0675(2) 0.0263(12) Uani 1 d .
O42 O 0.3982(2) 0.29866(10) 0.1758(2) 0.0297(13) Uani 1 d .
O43 O 0.3775(2) 0.34437(12) 0.1071(2) 0.041(2) Uani 1 d .
O44 O 0.3663(2) 0.34014(11) 0.0035(2) 0.0290(13) Uani 1 d .
O45 O 0.4428(3) 0.3175(2) 0.0148(4) 0.069(3) Uani 1 d .
O46 O 0.3208(2) 0.46411(10) -0.0907(2) 0.0277(12) Uani 1 d .
O47 O 0.3368(2) 0.41318(10) -0.0651(2) 0.0287(13) Uani 1 d .
O48 O 0.3394(2) 0.44681(12) 0.0112(2) 0.039(2) Uani 1 d .
O49 O 0.3906(2) 0.43864(14) -0.1040(3) 0.055(2) Uani 1 d .
O50 O 0.2760(3) 0.5000 -0.1156(3) 0.027(2) Uani 1 d S
O51 O 0.3145(3) 0.5000 -0.0158(3) 0.030(2) Uani 1 d S
O52 O 0.3559(3) 0.5000 -0.1358(4) 0.040(2) Uani 1 d S
O53 O 0.4773(2) 0.20349(10) 0.3525(2) 0.0288(13) Uani 1 d .
O54 O 0.4590(2) 0.17496(11) 0.5164(2) 0.0306(13) Uani 1 d .
O55 O 0.4637(2) 0.16598(10) 0.4163(2) 0.0286(13) Uani 1 d .
O56 O 0.4756(2) 0.21273(10) 0.4431(2) 0.0263(12) Uani 1 d .
O57 O 0.5321(2) 0.16209(12) 0.3787(2) 0.0379(15) Uani 1 d .
O58 O 0.4049(2) 0.18165(10) 0.2894(2) 0.0266(12) Uani 1 d .
O59 O 0.4142(2) 0.20834(10) 0.2081(2) 0.0259(12) Uani 1 d .
O60 O 0.4791(2) 0.17556(11) 0.2644(2) 0.0347(14) Uani 1 d .
O61 O 0.4140(2) 0.22959(10) 0.3087(2) 0.0268(12) Uani 1 d .
O62 O 0.3336(2) 0.21955(10) 0.1432(2) 0.0265(12) Uani 1 d .
O63 O 0.3995(2) 0.21228(11) 0.1026(2) 0.0314(13) Uani 1 d .
O64 O 0.3646(2) 0.25551(10) 0.2088(2) 0.0251(12) Uani 1 d .
O65 O 0.3164(2) 0.29971(10) -0.0102(2) 0.0253(12) Uani 1 d .
O66 O 0.2889(2) 0.26161(10) 0.0435(2) 0.0258(12) Uani 1 d .
O67 O 0.3174(2) 0.30013(10) 0.1022(2) 0.0255(12) Uani 1 d .
O68 O 0.3570(2) 0.25363(10) 0.0054(2) 0.0304(13) Uani 1 d .
O69 O 0.2480(2) 0.32710(10) -0.0616(2) 0.0239(12) Uani 1 d .
O70 O 0.2886(2) 0.34628(10) 0.0282(2) 0.0242(12) Uani 1 d .
O71 O 0.3158(2) 0.32803(11) -0.0996(2) 0.0327(14) Uani 1 d .
O72 O 0.2993(2) 0.36986(10) -0.0476(2) 0.0279(13) Uani 1 d .
O73 O 0.2249(2) 0.38621(10) -0.1175(2) 0.0248(12) Uani 1 d .
O74 O 0.2645(2) 0.42858(10) -0.1324(2) 0.0267(12) Uani 1 d .
O75 O 0.2633(2) 0.40877(10) -0.0312(2) 0.0286(13) Uani 1 d .
O76 O 0.2965(2) 0.38116(11) -0.1492(2) 0.0340(14) Uani 1 d .
O77 O 0.2494(2) 0.46535(10) -0.0557(2) 0.0263(12) Uani 1 d .
O78 O 0.2052(2) 0.46752(10) -0.1530(2) 0.0268(12) Uani 1 d .
O79 O 0.2693(2) 0.46732(11) -0.1989(2) 0.039(2) Uani 1 d .
O80 O 0.4109(2) 0.24828(11) 0.4053(2) 0.0278(12) Uani 1 d .
O81 O 0.4828(2) 0.25597(11) 0.3805(3) 0.0376(15) Uani 1 d .
O82 O 0.2931(2) 0.26480(10) 0.1473(2) 0.0261(12) Uani 1 d .
O83 O 0.3318(2) 0.30557(12) 0.2127(3) 0.0382(15) Uani 1 d .
O84 O 0.2137(2) 0.36874(10) -0.0224(2) 0.0255(12) Uani 1 d .
O85 O 0.3366(2) 0.39231(12) 0.0520(3) 0.039(2) Uani 1 d .
O86 O 0.2585(2) 0.38992(11) 0.0632(2) 0.0288(13) Uani 1 d .
O87 O 0.1961(3) 0.5000 -0.0784(3) 0.028(2) Uani 1 d S
O88 O 0.2511(3) 0.5000 0.0270(3) 0.041(2) Uani 1 d S
O89 O 0.3954(2) 0.20081(10) 0.3833(2) 0.0275(12) Uani 1 d .
O90 O 0.3899(2) 0.15751(12) 0.4397(2) 0.041(2) Uani 1 d .
O91 O 0.3319(2) 0.20927(10) 0.2401(2) 0.0266(12) Uani 1 d .
O92 O 0.3383(2) 0.22708(11) 0.3342(2) 0.0269(12) Uani 1 d .
O93 O 0.3308(2) 0.17324(11) 0.3130(2) 0.0345(14) Uani 1 d .
O94 O 0.2909(2) 0.25183(11) 0.2449(2) 0.0302(13) Uani 1 d .
O95 O 0.2563(2) 0.21833(11) 0.1614(2) 0.0326(14) Uani 1 d .
O96 O 0.2342(2) 0.30020(10) 0.0218(2) 0.0255(12) Uani 1 d .
O97 O 0.2380(2) 0.30433(11) 0.1220(2) 0.0276(12) Uani 1 d .
O98 O 0.2165(2) 0.25703(11) 0.0737(2) 0.0292(13) Uani 1 d .
O99 O 0.1688(2) 0.32425(10) -0.0499(2) 0.0299(13) Uani 1 d .
O100 O 0.2125(2) 0.34451(10) 0.0519(2) 0.0257(12) Uani 1 d .
O101 O 0.1821(2) 0.42916(10) -0.1016(2) 0.0289(13) Uani 1 d .
O102 O 0.1453(2) 0.38233(11) -0.1071(2) 0.0320(13) Uani 1 d .
O103 O 0.1855(2) 0.40878(10) -0.0106(2) 0.0267(12) Uani 1 d .
O104 O 0.1282(2) 0.47078(11) -0.1352(3) 0.0373(15) Uani 1 d .
O105 O 0.1723(2) 0.46066(11) -0.0293(2) 0.0306(13) Uani 1 d .
O106 O 0.3204(2) 0.20404(13) 0.4135(2) 0.0367(15) Uani 1 d .
O107 O 0.3263(2) 0.25665(12) 0.3915(2) 0.0344(14) Uani 1 d .
O108 O 0.3559(2) 0.27660(11) 0.3132(2) 0.0339(14) Uani 1 d .
O109 O 0.2530(2) 0.23783(15) 0.3202(3) 0.052(2) Uani 1 d .
O110 O 0.2775(2) 0.28684(13) 0.3181(2) 0.040(2) Uani 1 d .
O111 O 0.2805(2) 0.34866(12) 0.1415(2) 0.040(2) Uani 1 d .
O112 O 0.1608(2) 0.3244(2) 0.1073(3) 0.055(2) Uani 1 d .
O113 O 0.2008(2) 0.37206(11) 0.1132(2) 0.039(2) Uani 1 d .
O114 O 0.2240(2) 0.34030(12) 0.1933(2) 0.045(2) Uani 1 d .
O115 O 0.1408(2) 0.37035(11) 0.0131(2) 0.0343(14) Uani 1 d .
O116 O 0.1813(2) 0.41111(11) 0.0739(2) 0.0334(14) Uani 1 d .
O117 O 0.2392(2) 0.44447(11) 0.0495(2) 0.0362(14) Uani 1 d .
O118 O 0.1141(2) 0.43429(14) -0.0023(3) 0.052(2) Uani 1 d .
O119 O 0.1719(2) 0.46067(12) 0.0769(3) 0.044(2) Uani 1 d .
O120 O 0.3635(3) 0.29548(14) 0.4606(3) 0.055(2) Uani 1 d .
O121 O 0.2786(3) 0.2933(2) 0.4180(3) 0.058(2) Uani 1 d .
O122 O 0.2702(2) 0.2458(2) 0.4438(3) 0.055(2) Uani 1 d .
O123 O 0.2310(4) 0.3287(2) 0.2912(3) 0.087(3) Uani 1 d .
O124 O 0.3082(5) 0.3303(2) 0.3689(4) 0.113(4) Uani 1 d .
O125 O 0.2032(3) 0.2948(3) 0.3445(4) 0.103(4) Uani 1 d .
O126 O 0.2381(5) 0.3382(2) 0.3943(4) 0.124(6) Uani 1 d .
O127 O 0.2653(4) 0.3724(2) 0.2721(5) 0.115(4) Uani 1 d .
O128 O 0.1542(3) 0.3435(2) 0.2302(5) 0.095(4) Uani 1 d .
O129 O 0.1918(3) 0.38565(14) 0.2060(3) 0.062(2) Uani 1 d .
O130 O 0.1966(4) 0.3739(2) 0.3047(3) 0.105(4) Uani 1 d .
O131 O 0.2432(3) 0.4139(2) 0.1687(3) 0.085(3) Uani 1 d .
O132 O 0.1247(3) 0.3901(2) 0.1226(4) 0.093(3) Uani 1 d .
O133 O 0.1658(4) 0.43235(15) 0.1564(4) 0.092(4) Uani 1 d .
O134 O 0.1413(4) 0.5000 0.1161(5) 0.061(3) Uani 1 d S
O135 O 0.2099(4) 0.4748(2) 0.1807(4) 0.092(3) Uani 1 d .
O136 O 0.0934(4) 0.4563(2) 0.0976(5) 0.101(4) Uani 1 d .
O137 O 0.1311(5) 0.4714(2) 0.1947(5) 0.123(5) Uani 1 d .
C1 C 0.1921(10) 0.3430(6) -0.1861(12) 0.171(11) Uiso 1 d .
N1 N 0.2306(4) 0.3394(2) -0.1947(5) 0.070(3) Uiso 1 d .
N2 N 0.1696(6) 0.3639(4) -0.2238(8) 0.143(7) Uiso 1 d .
O138 O 0.1613(4) 0.3361(2) -0.1669(5) 0.096(3) Uiso 1 d .
C2 C 0.5914(5) 0.1985(3) 0.2943(6) 0.081(4) Uiso 1 d .
N3 N 0.5773(4) 0.2025(2) 0.2439(5) 0.076(3) Uiso 1 d .
N4 N 0.6085(6) 0.1760(3) 0.3146(7) 0.126(6) Uiso 1 d .
O139 O 0.5891(4) 0.2178(3) 0.3247(5) 0.116(4) Uiso 1 d .
C3 C 0.1786(8) 0.2752(5) 0.2185(10) 0.136(8) Uiso 1 d .
N5 N 0.1385(7) 0.2910(4) 0.1897(9) 0.162(8) Uiso 1 d .
N6 N 0.1799(4) 0.2620(2) 0.2634(5) 0.072(3) Uiso 1 d .
O140 O 0.2088(5) 0.2768(3) 0.1976(6) 0.140(5) Uiso 1 d .
O141 O 0.2783(2) 0.20951(14) 0.5146(3) 0.051(2) Uiso 1 d .
O142 O 0.1236(3) 0.2979(2) 0.0205(4) 0.088(3) Uiso 1 d .
O143 O 0.1556(9) 0.5000 -0.2420(11) 0.183(10) Uiso 1 d S
O144 O 0.1702(7) 0.4189(4) -0.2206(9) 0.204(8) Uiso 1 d .
O145 O 0.3434(4) 0.2737(2) -0.1127(5) 0.108(4) Uiso 1 d .
O146 O 0.5971(4) 0.3766(3) 0.0509(6) 0.124(4) Uiso 1 d .
O147 O 0.6641(5) 0.3456(3) 0.4643(7) 0.159(6) Uiso 1 d .
O148 O 0.4838(6) 0.1910(3) 0.1340(7) 0.168(7) Uiso 1 d .
O149 O 0.5408(4) 0.3008(2) 0.4217(5) 0.109(4) Uiso 1 d .
O150 O 0.1085(7) 0.5000 -0.0094(9) 0.138(7) Uiso 1 d S
O151 O 0.6330(5) 0.1551(3) 0.4572(6) 0.139(5) Uiso 1 d .
O152 O 0.0748(5) 0.4258(3) -0.1050(6) 0.134(5) Uiso 1 d .
O153 O 0.2778(6) 0.4139(3) -0.2622(7) 0.163(6) Uiso 1 d .
O154 O 0.4220(6) 0.3066(3) 0.3937(7) 0.169(7) Uiso 1 d .
O155 O 0.4340(6) 0.1278(3) 0.3342(7) 0.170(7) Uiso 1 d .
O156 O 0.0635(4) 0.4063(2) 0.0383(5) 0.113(4) Uiso 1 d .
O157 O 0.3756(7) 0.3494(4) -0.1605(9) 0.221(9) Uiso 1 d .
O158 O 0.3543(6) 0.4235(4) -0.2005(8) 0.178(7) Uiso 1 d .
O159 O 0.0896(6) 0.4213(4) -0.2009(7) 0.175(7) Uiso 1 d .
O160 O 0.5950(7) 0.3198(4) 0.0908(9) 0.220(9) Uiso 1 d .
O161 O 0.0909(4) 0.3474(2) 0.1066(5) 0.115(4) Uiso 1 d .
O162 O 0.2172(10) 0.3818(6) -0.2600(12) 0.291(14) Uiso 1 d .
O163 O 0.0802(8) 0.3441(5) -0.1533(10) 0.241(10) Uiso 1 d .
O164 O 0.0972(8) 0.4112(5) 0.2080(10) 0.244(11) Uiso 1 d .
O165 O 0.7476(6) 0.3360(4) 0.4855(8) 0.189(7) Uiso 1 d .
O166 O 0.5644(5) 0.2559(3) 0.1386(6) 0.138(5) Uiso 1 d .
O167 O 0.0599(11) 0.5000 -0.2192(14) 0.230(14) Uiso 1 d S
O168 O 0.3382(5) 0.3445(3) 0.2822(6) 0.146(5) Uiso 1 d .
O169 O 0.3994(9) 0.4071(6) 0.1427(12) 0.284(13) Uiso 1 d .
O170 O 0.5790(7) 0.1154(4) 0.4665(9) 0.216(9) Uiso 1 d .
O171 O 0.6491(12) 0.3627(7) 0.5502(14) 0.344(17) Uiso 1 d .
O172 O 0.2197(8) 0.4500(5) 0.2745(10) 0.231(10) Uiso 1 d .
O173 O 0.5341(11) 0.3899(6) 0.2569(13) 0.321(16) Uiso 1 d .
O174 O 0.1655(8) 0.3830(5) -0.3547(10) 0.230(10) Uiso 1 d .
O175 O 0.3848(8) 0.3755(5) -0.2315(10) 0.247(11) Uiso 1 d .
O176 O 0.5509(5) 0.1667(3) 0.1746(7) 0.153(6) Uiso 1 d .
O177 O 0.1557(8) 0.4258(5) 0.2816(10) 0.253(11) Uiso 1 d .
O178 O 0.3233(12) 0.3734(7) -0.3150(15) 0.366(19) Uiso 1 d .
O179 O 0.2604(6) 0.3085(4) -0.2745(8) 0.176(7) Uiso 1 d .
O180 O 0.4031(7) 0.3533(4) 0.2206(9) 0.217(9) Uiso 1 d .
O181 O 0.0974(6) 0.3732(3) -0.2304(7) 0.162(6) Uiso 1 d .
O182 O 0.2731(5) 0.4733(3) 0.1424(7) 0.162(6) Uiso 1 d .
O183 O 0.2043(12) 0.3520(7) -0.4196(15) 0.356(18) Uiso 1 d .
O184 O 0.5000 0.1197(8) 0.5000 0.272(17) Uiso 1 d S
O185 O 0.3315(8) 0.3940(4) 0.1787(9) 0.222(9) Uiso 1 d .
O186 O 0.2730(7) 0.3349(4) -0.3492(8) 0.200(8) Uiso 1 d .
O187 O 0.5000 0.2787(8) 0.0000 0.286(19) Uiso 1 d S
O188 O 0.5265(9) 0.1192(5) 0.3031(11) 0.268(12) Uiso 1 d .
O189 O 0.4504(9) 0.5000 -0.1595(11) 0.182(10) Uiso 1 d S
O190 O 0.0405(8) 0.3543(5) 0.0056(10) 0.234(10) Uiso 1 d .
O191 O 0.0982(16) 0.5000 0.2656(20) 0.333(23) Uiso 1 d S
O192 O 0.2869(8) 0.4212(5) 0.2961(10) 0.247(11) Uiso 1 d .
O193 O 0.3342(4) 0.3035(3) -0.1948(5) 0.121(4) Uiso 1 d .
O194 O 0.0289(14) 0.5000 0.1262(17) 0.299(20) Uiso 1 d S
O195 O 0.5339(11) 0.1247(7) 0.2100(14) 0.328(16) Uiso 1 d .
O196 O 0.0410(11) 0.4499(7) 0.1822(14) 0.328(16) Uiso 1 d .
O197 O 0.4777(10) 0.3172(6) 0.3382(12) 0.294(14) Uiso 1 d .
O198 O 0.3134(16) 0.5000 -0.2655(20) 0.160(17) Uiso 0.50 d SP
O199 O 0.2527(25) 0.5000 -0.2992(30) 0.254(32) Uiso 0.50 d SP
O200 O 0.1572(16) 0.4552(10) -0.2883(20) 0.239(20) Uiso 0.50 d P
O201 O 0.0495(14) 0.3798(8) -0.0953(18) 0.209(17) Uiso 0.50 d P
O202 O 0.3487(18) 0.4464(11) 0.1149(23) 0.278(25) Uiso 0.50 d P
O203 O 0.5000 0.2324(13) 0.0000 0.223(27) Uiso 0.50 d SP
O204 O 0.5947(14) 0.2370(8) 0.0792(18) 0.211(18) Uiso 0.50 d P
O205 O 0.6639(12) 0.1403(7) 0.3889(15) 0.178(14) Uiso 0.50 d P
O206 O 0.0414(29) 0.5000 0.0269(36) 0.311(42) Uiso 0.50 d SP
O207 O -0.0485(19) 0.5000 0.1104(24) 0.198(23) Uiso 0.50 d SP
O208 O 0.0083(13) 0.4288(8) 0.0773(16) 0.193(15) Uiso 0.50 d P
O209 O 0.5417(16) 0.3645(10) 0.3383(20) 0.242(21) Uiso 0.50 d P
O210 O 0.3587(16) 0.3812(9) -0.3878(19) 0.231(20) Uiso 0.50 d P
O211 O 0.3892(17) 0.4648(10) -0.2301(21) 0.253(22) Uiso 0.50 d P
O212 O 0.4635(20) 0.2032(13) 0.0319(26) 0.312(30) Uiso 0.50 d P
O213 O -0.0171(24) 0.4464(14) 0.2434(30) 0.356(36) Uiso 0.50 d P
O214 O 0.3236(24) 0.4473(14) 0.2322(29) 0.357(36) Uiso 0.50 d P
O215 O 0.4541(28) 0.5000 0.1625(34) 0.292(39) Uiso 0.50 d SP
O216 O 0.2440(15) 0.4530(9) -0.3258(19) 0.231(20) Uiso 0.50 d P
O217 O 0.6878(18) 0.4100(11) 0.5948(23) 0.279(26) Uiso 0.50 d P

loop_
_atom_type_symbol
_atom_type_description
_atom_type_scat_dispersion_real
_atom_type_scat_dispersion_imag
_atom_type_scat_source
O O 0.0106 0.0060 'International Tables Vol C Tables 4.2.6.8 and 6.1.1.4'
Mo Mo -1.6832 0.6857 'International Tables Vol C Tables 4.2.6.8 and 6.1.1.4'
H H 0.0000 0.0000 'International Tables Vol C Tables 4.2.6.8 and 6.1.1.4'
N N 0.0061 0.0033 'International Tables Vol C Tables 4.2.6.8 and 6.1.1.4'
C C 0.0033 0.0016 'International Tables Vol C Tables 4.2.6.8 and 6.1.1.4'

loop_
_geom_angle_atom_site_label_1
_geom_angle_atom_site_label_2
_geom_angle_atom_site_label_3
_geom_angle
_geom_angle_site_symmetry_1
_geom_angle_site_symmetry_3
O6 M1 O1 103.9(4) . .
O6 M1 O3 99.8(3) . .
O1 M1 O3 100.3(3) . .
O6 M1 O4 95.1(3) . 2_656
O1 M1 O4 93.0(3) . 2_656
O3 M1 O4 157.0(3) . 2_656
O6 M1 O5 90.3(3) . .
O1 M1 O5 164.9(3) . .
O3 M1 O5 82.0(2) . .
O4 M1 O5 80.4(2) 2_656 .
O6 M1 O2 166.7(3) . .
O1 M1 O2 88.1(4) . .
O3 M1 O2 83.5(3) . .
O4 M1 O2 78.2(3) 2_656 .
O5 M1 O2 77.4(3) . .
M2B M2A O10 164.9(5) . .
M2B M2A O11 89.0(6) . .
O10 M2A O11 103.5(6) . .
M2B M2A O3 81.7(4) . .
O10 M2A O3 104.1(4) . .
O11 M2A O3 99.2(4) . .
M2B M2A O7 75.2(4) . .
O10 M2A O7 95.5(4) . .
O11 M2A O7 93.7(4) . .
O3 M2A O7 153.2(3) . .
M2B M2A O8 75.3(4) . .
O10 M2A O8 91.7(4) . .
O11 M2A O8 164.3(5) . .
O3 M2A O8 80.4(3) . .
O7 M2A O8 80.9(2) . .
M2B M2A O9 3.0(4) . .
O10 M2A O9 167.9(4) . .
O11 M2A O9 86.3(5) . .
O3 M2A O9 80.9(3) . .
O7 M2A O9 76.6(3) . .
O8 M2A O9 78.1(3) . .
M2A M2B O9 175.4(6) . .
M2A M2B O11 64.8(6) . .
O9 M2B O11 111.0(7) . .
M2A M2B O3 73.7(4) . .
O9 M2B O3 105.1(5) . .
O11 M2B O3 91.3(5) . .
M2A M2B O7 81.0(5) . .
O9 M2B O7 101.1(5) . .
O11 M2B O7 89.8(4) . .
O3 M2B O7 151.4(6) . .
M2A M2B O8 82.9(4) . .
O9 M2B O8 101.3(6) . .
O11 M2B O8 147.7(8) . .
O3 M2B O8 80.6(3) . .
O7 M2B O8 83.3(3) . .
M2A M2B O10 10.0(3) . .
O9 M2B O10 174.5(5) . .
O11 M2B O10 73.3(6) . .
O3 M2B O10 77.9(4) . .
O7 M2B O10 75.1(4) . .
O8 M2B O10 74.4(4) . .
M3B M3A O14 174.3(7) . .
M3B M3A O16 82.3(7) . .
O14 M3A O16 102.4(4) . .
M3B M3A O7 78.9(7) . .
O14 M3A O7 102.8(4) . .
O16 M3A O7 104.3(3) . .
M3B M3A O13 78.5(6) . .
O14 M3A O13 96.0(3) . .
O16 M3A O13 154.1(3) . .
O7 M3A O13 89.0(3) . .
M3B M3A O12 77.7(7) . .
O14 M3A O12 98.9(3) . .
O16 M3A O12 89.9(3) . .
O7 M3A O12 150.7(3) . .
O13 M3A O12 69.2(2) . .
M3B M3A O15 2.7(6) . .
O14 M3A O15 174.2(3) . .
O16 M3A O15 80.4(4) . .
O7 M3A O15 81.2(3) . .
O13 M3A O15 79.8(3) . .
O12 M3A O15 76.0(3) . .
M3A M3B O15 175.9(10) . .
M3A M3B O7 74.1(7) . .
O15 M3B O7 109.4(7) . .
M3A M3B O16 71.1(7) . .
O15 M3B O16 105.8(7) . .
O7 M3B O16 99.6(6) . .
M3A M3B O12 78.5(7) . .
O15 M3B O12 98.7(7) . .
O7 M3B O12 147.4(8) . .
O16 M3B O12 87.7(5) . .
M3A M3B O13 77.7(7) . .
O15 M3B O13 104.3(7) . .
O7 M3B O13 87.8(5) . .
O16 M3B O13 144.3(8) . .
O12 M3B O13 69.2(4) . .
M3A M3B M9 89.0(7) . .
O15 M3B M9 90.5(5) . .
O7 M3B M9 124.5(5) . .
O16 M3B M9 124.5(5) . .
O12 M3B M9 37.0(2) . .
O13 M3B M9 36.7(2) . .
M4B M4A O20 84.9(27) . .
M4B M4A O19 170.4(22) . .
O20 M4A O19 100.3(10) . .
M4B M4A O18 90.8(21) . .
O20 M4A O18 100.0(4) . .
O19 M4A O18 96.1(9) . .
M4B M4A O16 80.8(20) . .
O20 M4A O16 95.0(4) . .
O19 M4A O16 90.7(7) . .
O18 M4A O16 162.1(7) . .
M4B M4A O21 5.4(21) . .
O20 M4A O21 89.8(10) . .
O19 M4A O21 168.3(6) . .
O18 M4A O21 87.7(8) . .
O16 M4A O21 82.6(8) . .
M4B M4A O17 86.5(21) . .
O20 M4A O17 171.2(14) . .
O19 M4A O17 88.0(7) . .
O18 M4A O17 81.9(3) . .
O16 M4A O17 81.8(3) . .
O21 M4A O17 81.7(7) . .
M4A M4B O21 172.7(27) . .
M4A M4B O20 76.8(31) . .
O21 M4B O20 109.8(15) . .
M4A M4B O16 83.2(22) . .
O21 M4B O16 99.1(16) . .
O20 M4B O16 94.2(10) . .
M4A M4B O18 73.0(22) . .
O21 M4B O18 102.7(14) . .
O20 M4B O18 95.4(12) . .
O16 M4B O18 151.5(18) . .
M4A M4B O17 79.3(19) . .
O21 M4B O17 94.2(15) . .
O20 M4B O17 156.0(25) . .
O16 M4B O17 81.2(6) . .
O18 M4B O17 79.2(6) . .
M4A M4B O19 7.4(17) . .
O21 M4B O19 168.9(12) . .
O20 M4B O19 81.0(17) . .
O16 M4B O19 76.7(12) . .
O18 M4B O19 78.4(13) . .
O17 M4B O19 75.1(10) . .
M5B M5A O26 169.9(8) . .
M5B M5A O24 82.5(14) . .
O26 M5A O24 102.3(7) . .
M5B M5A O18 87.5(9) . .
O26 M5A O18 100.1(8) . .
O24 M5A O18 101.5(5) . .
M5B M5A O23 75.9(6) . .
O26 M5A O23 94.8(7) . .
O24 M5A O23 93.2(5) . .
O18 M5A O23 156.2(7) . .
M5B M5A O22 79.6(6) . .
O26 M5A O22 94.9(6) . .
O24 M5A O22 161.8(11) . .
O18 M5A O22 81.1(3) . .
O23 M5A O22 79.3(3) . .
M5B M5A O25 4.2(5) . .
O26 M5A O25 171.7(5) . .
O24 M5A O25 84.3(9) . .
O18 M5A O25 83.3(7) . .
O23 M5A O25 79.6(7) . .
O22 M5A O25 78.1(6) . .
M5A M5B O25 173.9(8) . .
M5A M5B O24 75.1(13) . .
O25 M5B O24 107.3(8) . .
M5A M5B O18 72.1(9) . .
O25 M5B O18 102.0(7) . .
O24 M5B O18 96.4(7) . .
M5A M5B O23 84.3(6) . .
O25 M5B O23 100.9(9) . .
O24 M5B O23 93.6(5) . .
O18 M5B O23 151.0(9) . .
M5A M5B O22 82.6(6) . .
O25 M5B O22 95.2(8) . .
O24 M5B O22 157.5(12) . .
O18 M5B O22 79.6(3) . .
O23 M5B O22 80.8(3) . .
M5A M5B O26 7.2(6) . .
O25 M5B O26 173.9(6) . .
O24 M5B O26 78.7(8) . .
O18 M5B O26 77.5(7) . .
O23 M5B O26 77.8(6) . .
O22 M5B O26 78.8(5) . .
M6B M6A O28 178.8(10) . .
M6B M6A O23 77.5(7) . 6_565
O28 M6A O23 101.8(4) . 6_565
M6B M6A O23 77.5(7) . .
O28 M6A O23 101.8(4) . .
O23 M6A O23 104.3(5) 6_565 .
M6B M6A O27 86.1(7) . .
O28 M6A O27 94.9(4) . .
O23 M6A O27 155.3(4) 6_565 .
O23 M6A O27 89.8(3) . .
M6B M6A O27 86.1(7) . 6_565
O28 M6A O27 94.9(4) . 6_565
O23 M6A O27 89.8(3) 6_565 6_565
O23 M6A O27 155.3(4) . 6_565
O27 M6A O27 70.6(3) . 6_565
M6B M6A O29 9.2(9) . .
O28 M6A O29 171.9(5) . .
O23 M6A O29 83.1(4) 6_565 .
O23 M6A O29 83.1(4) . .
O27 M6A O29 78.6(4) . .
O27 M6A O29 78.6(4) 6_565 .
M6A M6B O29 167.1(12) . .
M6A M6B O23 80.9(8) . 6_565
O29 M6B O23 106.5(6) . 6_565
M6A M6B O23 80.9(8) . .
O29 M6B O23 106.5(6) . .
O23 M6B O23 105.9(7) 6_565 .
M6A M6B O27 75.4(6) . .
O29 M6B O27 94.0(6) . .
O23 M6B O27 149.9(7) 6_565 .
O23 M6B O27 88.3(3) . .
M6A M6B O27 75.4(6) . 6_565
O29 M6B O27 94.0(6) . 6_565
O23 M6B O27 88.3(3) 6_565 6_565
O23 M6B O27 149.9(7) . 6_565
O27 M6B O27 68.1(4) . 6_565
M6A M6B O28 0.8(7) . .
O29 M6B O28 167.9(7) . .
O23 M6B O28 80.4(6) 6_565 .
O23 M6B O28 80.4(6) . .
O27 M6B O28 76.1(5) . .
O27 M6B O28 76.1(5) 6_565 .
O33 M7 O5 103.8(3) . .
O33 M7 O34 100.8(3) . .
O5 M7 O34 106.9(3) . .
O33 M7 O30 97.5(3) . 2_656
O5 M7 O30 88.1(3) . 2_656
O34 M7 O30 152.6(3) . 2_656
O33 M7 O32 93.6(3) . 2_656
O5 M7 O32 152.1(3) . 2_656
O34 M7 O32 90.6(2) . 2_656
O30 M7 O32 67.9(2) 2_656 2_656
O33 M7 O31 172.1(3) . .
O5 M7 O31 84.0(3) . .
O34 M7 O31 77.8(2) . .
O30 M7 O31 81.3(2) 2_656 .
O32 M7 O31 78.6(2) 2_656 .
O37 M8 O8 104.7(4) . .
O37 M8 O36 101.3(3) . .
O8 M8 O36 105.5(3) . .
O37 M8 O13 95.4(3) . .
O8 M8 O13 88.4(3) . .
O36 M8 O13 154.5(2) . .
O37 M8 O35 94.5(3) . .
O8 M8 O35 151.1(3) . .
O36 M8 O35 91.3(2) . .
O13 M8 O35 68.2(2) . .
O37 M8 O38 171.3(3) . .
O8 M8 O38 83.2(3) . .
O36 M8 O38 79.8(3) . .
O13 M8 O38 80.8(3) . .
O35 M8 O38 76.8(2) . .
O40 M9 O13 96.9(3) . .
O40 M9 O12 103.4(3) . .
O13 M9 O12 71.8(2) . .
O40 M9 O41 92.6(3) . .
O13 M9 O41 143.0(2) . .
O12 M9 O41 71.2(2) . .
O40 M9 O35 95.2(3) . .
O13 M9 O35 71.3(2) . .
O12 M9 O35 140.3(2) . .
O41 M9 O35 143.2(2) . .
O40 M9 O39 98.2(3) . .
O13 M9 O39 140.9(2) . .
O12 M9 O39 137.7(2) . .
O41 M9 O39 71.8(2) . .
O35 M9 O39 71.5(2) . .
O40 M9 O42 172.4(3) . .
O13 M9 O42 89.5(2) . .
O12 M9 O42 82.6(3) . .
O41 M9 O42 84.7(2) . .
O35 M9 O42 82.8(2) . .
O39 M9 O42 74.2(2) . .
O40 M9 M3B 88.4(3) . .
O13 M9 M3B 38.3(2) . .
O12 M9 M3B 38.2(2) . .
O41 M9 M3B 106.9(2) . .
O35 M9 M3B 109.2(2) . .
O39 M9 M3B 173.3(3) . .
O42 M9 M3B 99.3(3) . .
M10B M10A O43 170.9(6) . .
M10B M10A O17 83.8(7) . .
O43 M10A O17 104.7(4) . .
M10B M10A O44 79.3(6) . .
O43 M10A O44 100.9(3) . .
O17 M10A O44 106.4(3) . .
M10B M10A O12 78.7(6) . .
O43 M10A O12 98.2(3) . .
O17 M10A O12 88.3(3) . .
O44 M10A O12 152.0(3) . .
M10B M10A O41 77.8(6) . .
O43 M10A O41 93.1(3) . .
O17 M10A O41 152.2(3) . .
O44 M10A O41 90.6(2) . .
O12 M10A O41 67.9(2) . .
M10B M10A O45 2.4(6) . .
O43 M10A O45 171.7(3) . .
O17 M10A O45 82.1(4) . .
O44 M10A O45 81.3(3) . .
O12 M10A O45 77.1(3) . .
O41 M10A O45 78.8(3) . .
M10A M10B O45 176.6(9) . .
M10A M10B O17 72.5(7) . .
O45 M10B O17 105.0(7) . .
M10A M10B O44 77.7(7) . .
O45 M10B O44 105.3(7) . .
O17 M10B O44 103.0(5) . .
M10A M10B O12 80.9(7) . .
O45 M10B O12 96.8(6) . .
O17 M10B O12 86.7(4) . .
O44 M10B O12 152.4(7) . .
M10A M10B O41 81.9(7) . .
O45 M10B O41 99.5(6) . .
O17 M10B O41 147.1(7) . .
O44 M10B O41 91.2(4) . .
O12 M10B O41 68.6(3) . .
M10A M10B O43 6.4(5) . .
O45 M10B O43 174.3(5) . .
O17 M10B O43 78.5(6) . .
O44 M10B O43 78.0(5) . .
O12 M10B O43 78.8(5) . .
O41 M10B O43 75.6(4) . .
O48 M11 O22 103.8(4) . .
O48 M11 O47 100.5(3) . .
O22 M11 O47 105.8(3) . .
O48 M11 O27 96.7(3) . .
O22 M11 O27 88.4(3) . .
O47 M11 O27 154.3(3) . .
O48 M11 O46 94.4(3) . .
O22 M11 O46 152.1(3) . .
O47 M11 O46 91.1(2) . .
O27 M11 O46 68.4(2) . .
O48 M11 O49 173.4(3) . .
O22 M11 O49 82.0(4) . .
O47 M11 O49 80.4(3) . .
O27 M11 O49 80.4(3) . .
O46 M11 O49 79.1(3) . .
O52 M12 O27 100.2(3) . .
O52 M12 O27 100.2(3) . 6_565
O27 M12 O27 71.6(3) . 6_565
O52 M12 O46 94.3(2) . 6_565
O27 M12 O46 141.6(2) . 6_565
O27 M12 O46 71.0(2) 6_565 6_565
O52 M12 O46 94.3(2) . .
O27 M12 O46 71.0(2) . .
O27 M12 O46 141.6(2) 6_565 .
O46 M12 O46 143.2(3) 6_565 .
O52 M12 O50 99.6(4) . .
O27 M12 O50 138.6(2) . .
O27 M12 O50 138.6(2) 6_565 .
O46 M12 O50 71.7(2) 6_565 .
O46 M12 O50 71.7(2) . .
O52 M12 O51 174.5(4) . .
O27 M12 O51 84.2(3) . .
O27 M12 O51 84.2(3) 6_565 .
O46 M12 O51 84.1(2) 6_565 .
O46 M12 O51 84.1(2) . .
O50 M12 O51 74.9(3) . .
O57 M13 O54 103.9(3) . 2_656
O57 M13 O55 99.6(3) . .
O54 M13 O55 89.0(2) 2_656 .
O57 M13 O34 102.5(3) . .
O54 M13 O34 87.0(2) 2_656 .
O55 M13 O34 157.8(2) . .
O57 M13 O53 99.3(3) . .
O54 M13 O53 156.7(2) 2_656 .
O55 M13 O53 88.7(2) . .
O34 M13 O53 86.5(2) . .
O57 M13 O56 167.9(3) . .
O54 M13 O56 86.5(2) 2_656 .
O55 M13 O56 74.1(2) . .
O34 M13 O56 83.9(2) . .
O53 M13 O56 70.6(2) . .
O60 M14 O59 104.1(3) . .
O60 M14 O58 100.0(3) . .
O59 M14 O58 89.0(2) . .
O60 M14 O36 102.2(3) . .
O59 M14 O36 86.8(2) . .
O58 M14 O36 157.8(2) . .
O60 M14 O53 99.8(3) . .
O59 M14 O53 156.1(2) . .
O58 M14 O53 88.7(2) . .
O36 M14 O53 86.3(2) . .
O60 M14 O61 167.8(3) . .
O59 M14 O61 86.7(2) . .
O58 M14 O61 74.1(2) . .
O36 M14 O61 83.9(2) . .
O53 M14 O61 69.8(2) . .
O63 M15 O59 102.8(3) . .
O63 M15 O62 103.1(3) . .
O59 M15 O62 98.7(2) . .
O63 M15 O35 104.5(3) . .
O59 M15 O35 87.4(2) . .
O62 M15 O35 149.6(2) . .
O63 M15 O39 96.1(3) . .
O59 M15 O39 154.8(2) . .
O62 M15 O39 93.0(2) . .
O35 M15 O39 71.7(2) . .
O63 M15 O64 169.0(2) . .
O59 M15 O64 88.0(2) . .
O62 M15 O64 73.0(2) . .
O35 M15 O64 77.5(2) . .
O39 M15 O64 74.1(2) . .
O68 M16 O65 103.6(3) . .
O68 M16 O66 104.6(3) . .
O65 M16 O66 98.7(2) . .
O68 M16 O41 103.2(3) . .
O65 M16 O41 87.7(2) . .
O66 M16 O41 149.1(2) . .
O68 M16 O39 94.9(2) . .
O65 M16 O39 155.1(2) . .
O66 M16 O39 92.5(2) . .
O41 M16 O39 71.8(2) . .
O68 M16 O67 167.6(2) . .
O65 M16 O67 88.8(2) . .
O66 M16 O67 72.8(2) . .
O41 M16 O67 77.2(2) . .
O39 M16 O67 73.3(2) . .
O71 M17 O65 104.6(3) . .
O71 M17 O69 98.8(3) . .
O65 M17 O69 89.4(2) . .
O71 M17 O44 102.2(3) . .
O65 M17 O44 86.6(2) . .
O69 M17 O44 159.0(2) . .
O71 M17 O72 96.8(3) . .
O65 M17 O72 158.4(2) . .
O69 M17 O72 89.9(2) . .
O44 M17 O72 86.4(2) . .
O71 M17 O70 166.0(2) . .
O65 M17 O70 88.2(2) . .
O69 M17 O70 75.2(2) . .
O44 M17 O70 84.1(2) . .
O72 M17 O70 70.9(2) . .
O76 M18 O74 104.1(3) . .
O76 M18 O73 100.7(3) . .
O74 M18 O73 89.2(2) . .
O76 M18 O47 101.3(3) . .
O74 M18 O47 86.7(2) . .
O73 M18 O47 158.0(2) . .
O76 M18 O72 98.2(3) . .
O74 M18 O72 157.6(2) . .
O73 M18 O72 89.2(2) . .
O47 M18 O72 86.5(2) . .
O76 M18 O75 167.4(2) . .
O74 M18 O75 87.7(2) . .
O73 M18 O75 74.6(2) . .
O47 M18 O75 83.6(2) . .
O72 M18 O75 70.4(2) . .
O79 M19 O74 103.7(3) . .
O79 M19 O78 103.2(3) . .
O74 M19 O78 98.1(2) . .
O79 M19 O46 104.8(3) . .
O74 M19 O46 87.9(2) . .
O78 M19 O46 149.1(2) . .
O79 M19 O50 95.7(3) . .
O74 M19 O50 155.0(3) . .
O78 M19 O50 92.5(3) . .
O46 M19 O50 71.9(3) . .
O79 M19 O77 168.9(2) . .
O74 M19 O77 87.1(2) . .
O78 M19 O77 72.4(2) . .
O46 M19 O77 77.6(2) . .
O50 M19 O77 74.6(3) . .
O81 M20 O80 103.5(3) . .
O81 M20 O61 105.2(3) . .
O80 M20 O61 97.9(2) . .
O81 M20 O56 105.8(3) . .
O80 M20 O56 97.3(2) . .
O61 M20 O56 141.0(2) . .
O81 M20 O53 99.2(3) . .
O80 M20 O53 157.4(2) . .
O61 M20 O53 76.1(2) . .
O56 M20 O53 76.1(2) . .
O81 M20 O89 176.7(3) . .
O80 M20 O89 73.2(2) . .
O61 M20 O89 75.2(2) . .
O56 M20 O89 75.2(2) . .
O53 M20 O89 84.2(2) . .
O83 M21 O42 103.8(3) . .
O83 M21 O64 106.0(3) . .
O42 M21 O64 98.1(2) . .
O83 M21 O67 104.5(3) . .
O42 M21 O67 97.6(2) . .
O64 M21 O67 141.0(2) . .
O83 M21 O82 97.6(3) . .
O42 M21 O82 158.6(2) . .
O64 M21 O82 76.7(2) . .
O67 M21 O82 75.8(2) . .
O83 M21 O39 176.8(3) . .
O42 M21 O39 73.5(2) . .
O64 M21 O39 76.1(2) . .
O67 M21 O39 74.5(2) . .
O82 M21 O39 85.2(2) . .
O85 M22 O86 104.0(3) . .
O85 M22 O70 105.4(3) . .
O86 M22 O70 98.2(2) . .
O85 M22 O75 105.8(3) . .
O86 M22 O75 96.8(3) . .
O70 M22 O75 140.6(2) . .
O85 M22 O72 97.6(3) . .
O86 M22 O72 158.3(2) . .
O70 M22 O72 76.8(2) . .
O75 M22 O72 75.8(2) . .
O85 M22 O84 177.0(3) . .
O86 M22 O84 73.0(2) . .
O70 M22 O84 74.9(2) . .
O75 M22 O84 75.2(2) . .
O72 M22 O84 85.3(2) . .
O88 M23 O51 104.1(4) . .
O88 M23 O77 105.5(2) . .
O51 M23 O77 97.6(2) . .
O88 M23 O77 105.5(2) . 6_565
O51 M23 O77 97.6(2) . 6_565
O77 M23 O77 140.7(3) . 6_565
O88 M23 O87 99.1(4) . .
O51 M23 O87 156.7(4) . .
O77 M23 O87 75.9(2) . .
O77 M23 O87 75.9(2) 6_565 .
O90 M24 O54 103.3(3) . .
O90 M24 O55 102.7(3) . .
O54 M24 O55 98.2(3) . .
O90 M24 O32 104.4(3) . .
O54 M24 O32 87.9(2) . .
O55 M24 O32 150.0(2) . .
O90 M24 O89 95.6(3) . .
O54 M24 O89 155.3(2) . .
O55 M24 O89 92.9(2) . .
O32 M24 O89 71.9(2) . .
O90 M24 O56 168.8(3) . .
O54 M24 O56 87.6(2) . .
O55 M24 O56 72.9(2) . .
O32 M24 O56 78.1(2) . .
O89 M24 O56 74.7(2) . .
O93 M25 O91 102.7(3) . .
O93 M25 O58 103.1(3) . .
O91 M25 O58 98.9(2) . .
O93 M25 O92 104.4(3) . .
O91 M25 O92 87.3(2) . .
O58 M25 O92 149.7(2) . .
O93 M25 O89 96.4(3) . .
O91 M25 O89 155.0(2) . .
O58 M25 O89 92.2(2) . .
O92 M25 O89 72.3(2) . .
O93 M25 O61 169.4(2) . .
O91 M25 O61 87.7(2) . .
O58 M25 O61 73.0(2) . .
O92 M25 O61 77.7(2) . .
O89 M25 O61 74.1(2) . .
O95 M26 O91 103.3(3) . .
O95 M26 O62 100.1(3) . .
O91 M26 O62 88.4(2) . .
O95 M26 O94 101.6(3) . .
O91 M26 O94 86.4(2) . .
O62 M26 O94 158.4(2) . .
O95 M26 O82 100.7(3) . .
O91 M26 O82 155.9(2) . .
O62 M26 O82 89.4(2) . .
O94 M26 O82 86.9(2) . .
O95 M26 O64 169.1(2) . .
O91 M26 O64 86.1(2) . .
O62 M26 O64 74.3(2) . .
O94 M26 O64 84.4(2) . .
O82 M26 O64 70.2(2) . .
O98 M27 O96 104.9(3) . .
O98 M27 O66 101.5(3) . .
O96 M27 O66 88.9(2) . .
O98 M27 O97 101.1(3) . .
O96 M27 O97 86.5(2) . .
O66 M27 O97 157.3(2) . .
O98 M27 O82 96.8(2) . .
O96 M27 O82 158.1(2) . .
O66 M27 O82 89.5(2) . .
O97 M27 O82 86.6(2) . .
O98 M27 O67 166.3(2) . .
O96 M27 O67 88.2(2) . .
O66 M27 O67 74.6(2) . .
O97 M27 O67 83.0(2) . .
O82 M27 O67 70.3(2) . .
O99 M28 O96 103.6(3) . .
O99 M28 O69 102.8(3) . .
O96 M28 O69 99.7(2) . .
O99 M28 O100 104.1(3) . .
O96 M28 O100 87.8(2) . .
O69 M28 O100 149.4(2) . .
O99 M28 O84 94.7(2) . .
O96 M28 O84 155.4(2) . .
O69 M28 O84 91.9(2) . .
O100 M28 O84 71.7(2) . .
O99 M28 O70 167.5(2) . .
O96 M28 O70 88.8(2) . .
O69 M28 O70 73.1(2) . .
O100 M28 O70 77.5(2) . .
O84 M28 O70 73.8(2) . .
O102 M29 O101 103.3(3) . .
O102 M29 O73 102.8(3) . .
O101 M29 O73 98.2(3) . .
O102 M29 O103 104.6(3) . .
O101 M29 O103 87.6(2) . .
O73 M29 O103 149.8(2) . .
O102 M29 O84 95.8(3) . .
O101 M29 O84 155.0(2) . .
O73 M29 O84 93.1(2) . .
O103 M29 O84 71.9(2) . .
O102 M29 O75 168.7(2) . .
O101 M29 O75 87.7(2) . .
O73 M29 O75 72.7(2) . .
O103 M29 O75 78.0(2) . .
O84 M29 O75 74.4(2) . .
O104 M30 O101 103.9(3) . .
O104 M30 O78 99.5(3) . .
O101 M30 O78 89.6(2) . .
O104 M30 O105 102.3(3) . .
O101 M30 O105 86.8(2) . .
O78 M30 O105 158.1(2) . .
O104 M30 O87 98.9(3) . .
O101 M30 O87 157.2(3) . .
O78 M30 O87 88.5(3) . .
O105 M30 O87 86.6(3) . .
O104 M30 O77 167.7(2) . .
O101 M30 O77 87.1(2) . .
O78 M30 O77 74.6(2) . .
O105 M30 O77 83.7(2) . .
O87 M30 O77 70.5(3) . .
O106 M31 O30 97.7(3) . .
O106 M31 O107 103.0(3) . .
O30 M31 O107 71.4(2) . .
O106 M31 O32 94.7(3) . .
O30 M31 O32 71.2(2) . .
O107 M31 O32 140.4(2) . .
O106 M31 O92 92.8(3) . .
O30 M31 O92 142.5(2) . .
O107 M31 O92 71.2(2) . .
O32 M31 O92 143.6(2) . .
O106 M31 O89 97.9(3) . .
O30 M31 O89 140.7(2) . .
O107 M31 O89 138.2(2) . .
O32 M31 O89 71.7(2) . .
O92 M31 O89 72.0(2) . .
O106 M31 O80 172.5(3) . .
O30 M31 O80 88.7(2) . .
O107 M31 O80 82.5(2) . .
O32 M31 O80 83.8(2) . .
O92 M31 O80 84.2(2) . .
O89 M31 O80 74.7(2) . .
O108 M32 O110 104.2(3) . .
O108 M32 O94 101.3(3) . .
O110 M32 O94 105.5(3) . .
O108 M32 O107 96.0(3) . .
O110 M32 O107 89.4(3) . .
O94 M32 O107 153.4(3) . .
O108 M32 O92 94.6(3) . .
O110 M32 O92 152.2(3) . .
O94 M32 O92 90.3(2) . .
O107 M32 O92 68.2(2) . .
O108 M32 O109 171.7(3) . .
O110 M32 O109 81.7(3) . .
O94 M32 O109 82.4(3) . .
O107 M32 O109 78.1(3) . .
O92 M32 O109 77.9(2) . .
O111 M33 O114 103.8(3) . .
O111 M33 O97 101.2(3) . .
O114 M33 O97 105.4(3) . .
O111 M33 O113 97.3(3) . .
O114 M33 O113 88.4(3) . .
O97 M33 O113 153.3(3) . .
O111 M33 O100 94.4(3) . .
O114 M33 O100 152.1(3) . .
O97 M33 O100 91.2(2) . .
O113 M33 O100 68.2(2) . .
O111 M33 O112 172.6(3) . .
O114 M33 O112 83.0(3) . .
O97 M33 O112 79.4(3) . .
O113 M33 O112 79.9(3) . .
O100 M33 O112 78.2(2) . .
O115 M34 O113 101.2(3) . .
O115 M34 O116 99.6(3) . .
O113 M34 O116 71.7(2) . .
O115 M34 O103 94.9(3) . .
O113 M34 O103 141.5(2) . .
O116 M34 O103 71.3(2) . .
O115 M34 O100 93.2(3) . .
O113 M34 O100 71.3(2) . .
O116 M34 O100 142.5(2) . .
O103 M34 O100 142.7(2) . .
O115 M34 O84 98.7(3) . .
O113 M34 O84 138.4(2) . .
O116 M34 O84 139.4(2) . .
O103 M34 O84 71.3(2) . .
O100 M34 O84 71.5(2) . .
O115 M34 O86 172.7(3) . .
O113 M34 O86 84.1(3) . .
O116 M34 O86 86.8(2) . .
O103 M34 O86 83.7(2) . .
O100 M34 O86 83.7(2) . .
O84 M34 O86 74.0(2) . .
O117 M35 O119 103.2(3) . .
O117 M35 O105 100.6(3) . .
O119 M35 O105 106.6(3) . .
O117 M35 O116 97.7(3) . .
O119 M35 O116 88.1(3) . .
O105 M35 O116 153.1(3) . .
O117 M35 O103 93.1(3) . .
O119 M35 O103 152.9(3) . .
O105 M35 O103 91.2(2) . .
O116 M35 O103 68.1(2) . .
O117 M35 O118 171.5(3) . .
O119 M35 O118 85.0(3) . .
O105 M35 O118 78.9(3) . .
O116 M35 O118 80.1(3) . .
O103 M35 O118 78.5(2) . .
O120 M36 O4 103.3(4) . .
O120 M36 O121 102.8(4) . .
O4 M36 O121 103.9(3) . .
O120 M36 O107 97.7(3) . .
O4 M36 O107 150.8(3) . .
O121 M36 O107 90.8(3) . .
O120 M36 O30 96.6(3) . .
O4 M36 O30 88.5(3) . .
O121 M36 O30 153.7(3) . .
O107 M36 O30 68.9(2) . .
O120 M36 O122 174.3(3) . .
O4 M36 O122 81.6(3) . .
O121 M36 O122 78.7(4) . .
O107 M36 O122 76.7(3) . .
O30 M36 O122 80.5(3) . .
O126 M37 O124 100.9(7) . .
O126 M37 O123 101.8(4) . .
O124 M37 O123 100.2(5) . .
O126 M37 O121 94.4(4) . .
O124 M37 O121 92.0(4) . .
O123 M37 O121 157.3(4) . .
O126 M37 O125 91.6(6) . .
O124 M37 O125 166.2(5) . .
O123 M37 O125 82.5(4) . .
O121 M37 O125 81.3(4) . .
O126 M37 O110 171.2(5) . .
O124 M37 O110 86.0(4) . .
O123 M37 O110 82.1(3) . .
O121 M37 O110 79.8(3) . .
O125 M37 O110 81.0(4) . .
M38B M38A O128 173.9(10) . .
M38B M38A O130 77.9(11) . .
O128 M38A O130 104.4(6) . .
M38B M38A O123 84.4(10) . .
O128 M38A O123 100.7(5) . .
O130 M38A O123 99.9(4) . .
M38B M38A O129 77.3(10) . .
O128 M38A O129 96.8(5) . .
O130 M38A O129 93.1(4) . .
O123 M38A O129 154.8(4) . .
M38B M38A O114 84.6(10) . .
O128 M38A O114 92.7(5) . .
O130 M38A O114 162.3(6) . .
O123 M38A O114 81.1(3) . .
O129 M38A O114 80.0(3) . .
M38B M38A O127 7.8(10) . .
O128 M38A O127 168.9(5) . .
O130 M38A O127 85.6(6) . .
O123 M38A O127 82.1(5) . .
O129 M38A O127 77.5(5) . .
O114 M38A O127 77.0(4) . .
M38A M38B O127 168.5(15) . .
M38A M38B O130 77.3(12) . .
O127 M38B O130 114.1(12) . .
M38A M38B O123 73.7(10) . .
O127 M38B O123 102.4(10) . .
O130 M38B O123 97.1(7) . .
M38A M38B O129 81.7(11) . .
O127 M38B O129 98.3(9) . .
O130 M38B O129 94.0(7) . .
O123 M38B O129 150.0(11) . .
M38A M38B O114 76.6(10) . .
O127 M38B O114 92.1(8) . .
O130 M38B O114 153.7(13) . .
O123 M38B O114 78.4(5) . .
O129 M38B O114 79.4(5) . .
M38A M38B O128 4.3(7) . .
O127 M38B O128 166.7(9) . .
O130 M38B O128 79.0(9) . .
O123 M38B O128 77.3(8) . .
O129 M38B O128 77.6(7) . .
O114 M38B O128 74.8(6) . .
O131 M39 O133 102.2(6) . .
O131 M39 O129 102.6(5) . .
O133 M39 O129 105.1(3) . .
O131 M39 O116 95.7(4) . .
O133 M39 O116 88.7(3) . .
O129 M39 O116 153.9(3) . .
O131 M39 O113 97.8(4) . .
O133 M39 O113 151.6(4) . .
O129 M39 O113 89.7(3) . .
O116 M39 O113 69.4(2) . .
O131 M39 O132 176.2(4) . .
O133 M39 O132 79.5(5) . .
O129 M39 O132 80.0(4) . .
O116 M39 O132 80.9(3) . .
O113 M39 O132 79.5(4) . .
O137 M40 O136 102.8(7) . .
O137 M40 O134 98.8(4) . .
O136 M40 O134 100.7(5) . .
O137 M40 O133 95.6(4) . .
O136 M40 O133 96.4(5) . .
O134 M40 O133 154.6(5) . .
O137 M40 O119 164.8(6) . .
O136 M40 O119 92.0(4) . .
O134 M40 O119 81.4(3) . .
O133 M40 O119 79.3(3) . .
O137 M40 O135 87.4(6) . .
O136 M40 O135 168.4(4) . .
O134 M40 O135 82.8(5) . .
O133 M40 O135 77.0(4) . .
O119 M40 O135 77.5(3) . .
M1 O3 M2A 137.4(4) . .
M1 O3 M2B 147.3(4) . .
M2A O3 M2B 24.6(3) . .
M36 O4 M1 152.9(4) . 2_656
M7 O5 M1 153.2(4) . .
M3A O7 M3B 27.0(4) . .
M3A O7 M2B 153.8(4) . .
M3B O7 M2B 152.0(6) . .
M3A O7 M2A 139.6(4) . .
M3B O7 M2A 159.2(5) . .
M2B O7 M2A 23.8(3) . .
M8 O8 M2B 154.4(4) . .
M8 O8 M2A 149.9(4) . .
M2B O8 M2A 21.8(2) . .
M2B O9 M2A 1.6(2) . .
M2A O10 M2B 5.0(2) . .
M2A O11 M2B 26.2(3) . .
M9 O12 M3B 104.8(4) . .
M9 O12 M10B 108.6(4) . .
M3B O12 M10B 130.7(5) . .
M9 O12 M3A 109.1(3) . .
M3B O12 M3A 23.8(4) . .
M10B O12 M3A 140.4(4) . .
M9 O12 M10A 110.6(3) . .
M3B O12 M10A 141.6(4) . .
M10B O12 M10A 20.5(3) . .
M3A O12 M10A 139.2(3) . .
M9 O13 M3A 109.9(3) . .
M9 O13 M3B 105.0(4) . .
M3A O13 M3B 23.8(4) . .
M9 O13 M8 110.5(3) . .
M3A O13 M8 132.6(3) . .
M3B O13 M8 144.5(4) . .
M3B O15 M3A 1.5(4) . .
M3A O16 M3B 26.6(4) . .
M3A O16 M4B 146.8(13) . .
M3B O16 M4B 158.7(7) . .
M3A O16 M4A 157.0(5) . .
M3B O16 M4A 152.7(7) . .
M4B O16 M4A 16.0(6) . .
M10A O17 M10B 23.6(4) . .
M10A O17 M4A 157.6(4) . .
M10B O17 M4A 145.6(7) . .
M10A O17 M4B 151.9(9) . .
M10B O17 M4B 151.8(7) . .
M4A O17 M4B 14.3(6) . .
M5A O18 M4A 139.7(4) . .
M5A O18 M5B 20.45(13) . .
M4A O18 M5B 138.6(6) . .
M5A O18 M4B 136.6(7) . .
M4A O18 M4B 16.2(6) . .
M5B O18 M4B 128.2(9) . .
M4A O19 M4B 2.2(5) . .
M4A O20 M4B 18.2(6) . .
M4B O21 M4A 1.9(7) . .
M11 O22 M5B 146.6(6) . .
M11 O22 M5A 157.1(4) . .
M5B O22 M5A 17.81(10) . .
M6B O23 M6A 21.6(3) . .
M6B O23 M5B 143.2(9) . .
M6A O23 M5B 158.1(6) . .
M6B O23 M5A 158.6(6) . .
M6A O23 M5A 158.8(6) . .
M5B O23 M5A 19.74(12) . .
M5A O24 M5B 22.34(15) . .
M5B O25 M5A 1.8(2) . .
M5A O26 M5A 169.0(8) . 2_655
M5A O26 M5B 2.9(2) . .
M5A O26 M5B 166.6(7) 2_655 .
M5A O26 M5B 166.7(7) . 2_655
M5A O26 M5B 2.9(2) 2_655 2_655
M5B O26 M5B 164.6(6) . 2_655
M12 O27 M6A 107.5(3) . .
M12 O27 M11 110.7(3) . .
M6A O27 M11 141.7(3) . .
M12 O27 M6B 109.8(3) . .
M6A O27 M6B 18.5(3) . .
M11 O27 M6B 133.6(4) . .
M6A O28 M6B 0.3(3) . .
M6B O29 M6A 3.7(3) . .
M31 O30 M36 109.6(3) . .
M31 O30 M7 110.8(3) . 2_656
M36 O30 M7 134.6(3) . 2_656
M24 O32 M31 109.4(3) . .
M24 O32 M7 141.7(3) . 2_656
M31 O32 M7 108.1(3) . 2_656
M7 O34 M13 149.3(3) . .
M15 O35 M9 108.8(3) . .
M15 O35 M8 142.4(3) . .
M9 O35 M8 108.6(2) . .
M8 O36 M14 149.6(3) . .
M16 O39 M15 140.4(3) . .
M16 O39 M9 102.7(2) . .
M15 O39 M9 103.1(2) . .
M16 O39 M21 104.0(2) . .
M15 O39 M21 102.5(2) . .
M9 O39 M21 96.4(2) . .
M9 O41 M16 108.6(3) . .
M9 O41 M10B 108.1(3) . .
M16 O41 M10B 141.7(4) . .
M9 O41 M10A 109.5(2) . .
M16 O41 M10A 140.6(3) . .
M10B O41 M10A 20.3(3) . .
M21 O42 M9 115.9(3) . .
M10A O43 M10B 2.7(2) . .
M10A O44 M10B 23.0(4) . .
M10A O44 M17 146.1(3) . .
M10B O44 M17 149.9(4) . .
M10B O45 M10A 1.1(3) . .
M19 O46 M12 109.0(3) . .
M19 O46 M11 141.0(3) . .
M12 O46 M11 108.8(3) . .
M11 O47 M18 147.5(3) . .
M12 O50 M19 103.4(2) . .
M12 O50 M19 103.4(2) . 6_565
M19 O50 M19 141.9(4) . 6_565
M23 O51 M12 117.3(4) . .
M14 O53 M13 138.4(3) . .
M14 O53 M20 110.4(3) . .
M13 O53 M20 109.6(3) . .
M24 O54 M13 157.5(4) . 2_656
M24 O55 M13 122.8(3) . .
M20 O56 M13 102.7(2) . .
M20 O56 M24 108.0(2) . .
M13 O56 M24 89.3(2) . .
M25 O58 M14 123.4(3) . .
M15 O59 M14 158.3(3) . .
M20 O61 M14 102.9(2) . .
M20 O61 M25 108.0(2) . .
M14 O61 M25 88.3(2) . .
M15 O62 M26 123.2(3) . .
M21 O64 M26 102.9(2) . .
M21 O64 M15 107.2(2) . .
M26 O64 M15 88.4(2) . .
M16 O65 M17 158.5(3) . .
M16 O66 M27 122.9(3) . .
M21 O67 M27 103.1(2) . .
M21 O67 M16 108.0(2) . .
M27 O67 M16 88.4(2) . .
M28 O69 M17 121.5(3) . .
M22 O70 M17 103.5(2) . .
M22 O70 M28 108.9(2) . .
M17 O70 M28 88.7(2) . .
M18 O72 M17 139.3(3) . .
M18 O72 M22 109.8(3) . .
M17 O72 M22 108.2(3) . .
M29 O73 M18 122.7(3) . .
M19 O74 M18 158.7(3) . .
M22 O75 M18 103.3(2) . .
M22 O75 M29 107.9(2) . .
M18 O75 M29 88.8(2) . .
M23 O77 M30 103.0(2) . .
M23 O77 M19 108.2(2) . .
M30 O77 M19 88.5(2) . .
M19 O78 M30 123.2(3) . .
M20 O80 M31 116.5(3) . .
M26 O82 M27 137.8(3) . .
M26 O82 M21 109.5(2) . .
M27 O82 M21 110.2(2) . .
M29 O84 M28 141.8(3) . .
M29 O84 M34 103.1(2) . .
M28 O84 M34 102.9(2) . .
M29 O84 M22 102.4(2) . .
M28 O84 M22 102.3(2) . .
M34 O84 M22 95.7(2) . .
M22 O86 M34 117.3(3) . .
M30 O87 M30 139.0(4) . 6_565
M30 O87 M23 109.7(2) . .
M30 O87 M23 109.7(2) 6_565 .
M25 O89 M24 142.3(3) . .
M25 O89 M31 102.6(2) . .
M24 O89 M31 102.7(2) . .
M25 O89 M20 102.6(2) . .
M24 O89 M20 102.2(2) . .
M31 O89 M20 95.5(2) . .
M25 O91 M26 158.6(3) . .
M25 O92 M31 108.5(3) . .
M25 O92 M32 141.5(3) . .
M31 O92 M32 108.8(3) . .
M32 O94 M26 147.0(3) . .
M28 O96 M27 158.7(3) . .
M33 O97 M27 147.3(3) . .
M28 O100 M34 109.4(3) . .
M28 O100 M33 140.6(3) . .
M34 O100 M33 108.9(2) . .
M29 O101 M30 159.1(3) . .
M29 O103 M34 109.6(3) . .
M29 O103 M35 140.8(3) . .
M34 O103 M35 108.5(3) . .
M35 O105 M30 147.6(3) . .
M31 O107 M36 109.8(3) . .
M31 O107 M32 111.2(3) . .
M36 O107 M32 138.7(3) . .
M32 O110 M37 154.3(4) . .
M34 O113 M39 109.4(3) . .
M34 O113 M33 110.6(3) . .
M39 O113 M33 137.0(3) . .
M33 O114 M38A 157.2(4) . .
M33 O114 M38B 151.9(5) . .
M38A O114 M38B 18.8(4) . .
M34 O116 M39 109.4(3) . .
M34 O116 M35 110.6(3) . .
M39 O116 M35 134.4(3) . .
M35 O119 M40 152.7(4) . .
M36 O121 M37 145.1(5) . .
M37 O123 M38A 140.9(5) . .
M37 O123 M38B 130.2(7) . .
M38A O123 M38B 21.8(5) . .
M38B O127 M38A 3.7(5) . .
M38A O128 M38B 1.9(3) . .
M39 O129 M38B 148.3(7) . .
M39 O129 M38A 159.0(4) . .
M38B O129 M38A 21.0(5) . .
M38A O130 M38B 24.8(6) . .
M39 O133 M40 158.4(5) . .
M40 O134 M40 143.5(6) . 6_565
O138 C1 N1 152.9(27) . .
O138 C1 N2 100.0(22) . .
N1 C1 N2 106.2(22) . .
N3 C2 O139 116.4(15) . .
N3 C2 N4 122.1(16) . .
O139 C2 N4 121.4(16) . .
O140 C3 N6 125.9(23) . .
O140 C3 N5 114.0(22) . .
N6 C3 N5 120.1(21) . .

loop_
_geom_bond_atom_site_label_1
_geom_bond_atom_site_label_2
_geom_bond_distance
_geom_bond_site_symmetry_2
M1 O6 1.700(7) .
M1 O1 1.708(7) .
M1 O3 1.875(6) .
M1 O4 2.039(6) 2_656
M1 O5 2.212(6) .
M1 O2 2.258(7) .
M2A M2B 0.826(9) .
M2A O10 1.639(9) .
M2A O11 1.695(8) .
M2A O3 1.901(6) .
M2A O7 2.020(6) .
M2A O8 2.210(7) .
M2A O9 2.314(9) .
M2B O9 1.490(14) .
M2B O11 1.873(11) .
M2B O3 1.960(8) .
M2B O7 1.977(7) .
M2B O8 2.155(7) .
M2B O10 2.447(14) .
M3A M3B 0.848(13) .
M3A O14 1.675(8) .
M3A O16 1.795(7) .
M3A O7 1.801(6) .
M3A O13 2.052(6) .
M3A O12 2.062(6) .
M3A O15 2.383(8) .
M3B O15 1.54(2) .
M3B O7 1.837(11) .
M3B O16 1.880(12) .
M3B O12 2.056(11) .
M3B O13 2.059(11) .
M3B M9 3.211(9) .
M4A M4B 0.54(2) .
M4A O20 1.692(9) .
M4A O19 1.82(3) .
M4A O18 1.868(8) .
M4A O16 1.964(8) .
M4A O21 2.09(3) .
M4A O17 2.171(8) .
M4B O21 1.55(4) .
M4B O20 1.73(2) .
M4B O16 1.95(2) .
M4B O18 1.95(2) .
M4B O17 2.21(2) .
M4B O19 2.36(4) .
M5A M5B 0.678(3) .
M5A O26 1.66(2) .
M5A O24 1.724(11) .
M5A O18 1.846(8) .
M5A O23 1.997(8) .
M5A O22 2.198(7) .
M5A O25 2.26(2) .
M5B O25 1.59(2) .
M5B O24 1.769(13) .
M5B O18 1.938(11) .
M5B O23 1.947(8) .
M5B O22 2.180(8) .
M5B O26 2.34(2) .
M6A M6B 0.668(10) .
M6A O28 1.746(14) .
M6A O23 1.790(7) 6_565
M6A O23 1.790(7) .
M6A O27 2.031(6) .
M6A O27 2.031(6) 6_565
M6A O29 2.312(14) .
M6B O29 1.66(2) .
M6B O23 1.770(9) 6_565
M6B O23 1.770(9) .
M6B O27 2.094(9) .
M6B O27 2.094(9) 6_565
M6B O28 2.41(2) .
M7 O33 1.700(6) .
M7 O5 1.759(6) .
M7 O34 1.835(6) .
M7 O30 2.058(6) 2_656
M7 O32 2.105(6) 2_656
M7 O31 2.328(6) .
M8 O37 1.688(7) .
M8 O8 1.758(6) .
M8 O36 1.823(6) .
M8 O13 2.072(6) .
M8 O35 2.092(5) .
M8 O38 2.360(7) .
M9 O40 1.687(6) .
M9 O13 1.988(6) .
M9 O12 1.997(6) .
M9 O41 2.001(5) .
M9 O35 2.015(5) .
M9 O39 2.087(5) .
M9 O42 2.222(6) .
M10A M10B 0.734(12) .
M10A O43 1.696(7) .
M10A O17 1.746(7) .
M10A O44 1.836(6) .
M10A O12 2.074(6) .
M10A O41 2.097(6) .
M10A O45 2.358(8) .
M10B O45 1.62(2) .
M10B O17 1.820(11) .
M10B O44 1.846(10) .
M10B O12 2.060(10) .
M10B O41 2.070(9) .
M10B O43 2.42(2) .
M11 O48 1.693(7) .
M11 O22 1.755(7) .
M11 O47 1.837(6) .
M11 O27 2.059(6) .
M11 O46 2.095(6) .
M11 O49 2.319(7) .
M12 O52 1.680(9) .
M12 O27 2.006(6) .
M12 O27 2.006(6) 6_565
M12 O46 2.017(5) 6_565
M12 O46 2.017(5) .
M12 O50 2.081(8) .
M12 O51 2.221(8) .
M13 O57 1.682(6) .
M13 O54 1.930(5) 2_656
M13 O55 1.948(6) .
M13 O34 1.961(6) .
M13 O53 2.009(6) .
M13 O56 2.326(6) .
M14 O60 1.678(6) .
M14 O59 1.927(5) .
M14 O58 1.945(6) .
M14 O36 1.976(6) .
M14 O53 2.009(6) .
M14 O61 2.351(6) .
M15 O63 1.684(6) .
M15 O59 1.841(5) .
M15 O62 1.853(6) .
M15 O35 2.006(5) .
M15 O39 2.087(5) .
M15 O64 2.453(5) .
M16 O68 1.684(6) .
M16 O65 1.847(5) .
M16 O66 1.855(5) .
M16 O41 2.008(5) .
M16 O39 2.083(5) .
M16 O67 2.445(5) .
M17 O71 1.678(6) .
M17 O65 1.915(5) .
M17 O69 1.948(5) .
M17 O44 1.997(6) .
M17 O72 2.026(5) .
M17 O70 2.304(5) .
M18 O76 1.674(6) .
M18 O74 1.918(6) .
M18 O73 1.941(6) .
M18 O47 1.988(6) .
M18 O72 2.006(5) .
M18 O75 2.316(6) .
M19 O79 1.681(6) .
M19 O74 1.847(6) .
M19 O78 1.869(6) .
M19 O46 2.000(6) .
M19 O50 2.086(3) .
M19 O77 2.466(6) .
M20 O81 1.671(6) .
M20 O80 1.786(6) .
M20 O61 1.962(6) .
M20 O56 1.974(5) .
M20 O53 2.108(6) .
M20 O89 2.495(6) .
M21 O83 1.674(6) .
M21 O42 1.784(6) .
M21 O64 1.950(6) .
M21 O67 1.982(6) .
M21 O82 2.104(5) .
M21 O39 2.466(6) .
M22 O85 1.688(6) .
M22 O86 1.766(6) .
M22 O70 1.948(5) .
M22 O75 1.966(6) .
M22 O72 2.104(6) .
M22 O84 2.502(6) .
M23 O88 1.659(9) .
M23 O51 1.770(8) .
M23 O77 1.962(5) .
M23 O77 1.962(5) 6_565
M23 O87 2.119(8) .
M24 O90 1.675(6) .
M24 O54 1.845(5) .
M24 O55 1.863(6) .
M24 O32 1.999(6) .
M24 O89 2.091(5) .
M24 O56 2.436(6) .
M25 O93 1.684(6) .
M25 O91 1.850(5) .
M25 O58 1.859(6) .
M25 O92 2.008(6) .
M25 O89 2.087(5) .
M25 O61 2.454(6) .
M26 O95 1.667(6) .
M26 O91 1.920(5) .
M26 O62 1.946(6) .
M26 O94 1.988(6) .
M26 O82 2.013(5) .
M26 O64 2.338(5) .
M27 O98 1.665(6) .
M27 O96 1.924(5) .
M27 O66 1.930(6) .
M27 O97 1.991(6) .
M27 O82 2.014(5) .
M27 O67 2.324(5) .
M28 O99 1.677(6) .
M28 O96 1.839(5) .
M28 O69 1.859(5) .
M28 O100 2.006(6) .
M28 O84 2.093(5) .
M28 O70 2.446(5) .
M29 O102 1.680(6) .
M29 O101 1.848(5) .
M29 O73 1.858(6) .
M29 O103 1.998(6) .
M29 O84 2.082(5) .
M29 O75 2.451(6) .
M30 O104 1.678(6) .
M30 O101 1.914(5) .
M30 O78 1.937(6) .
M30 O105 1.976(6) .
M30 O87 1.998(3) .
M30 O77 2.332(5) .
M31 O106 1.692(6) .
M31 O30 1.987(6) .
M31 O107 1.989(6) .
M31 O32 2.006(5) .
M31 O92 2.015(6) .
M31 O89 2.095(6) .
M31 O80 2.214(6) .
M32 O108 1.698(6) .
M32 O110 1.751(6) .
M32 O94 1.834(6) .
M32 O107 2.062(6) .
M32 O92 2.095(6) .
M32 O109 2.383(7) .
M33 O111 1.687(7) .
M33 O114 1.753(6) .
M33 O97 1.839(6) .
M33 O113 2.070(6) .
M33 O100 2.095(5) .
M33 O112 2.361(7) .
M34 O115 1.677(6) .
M34 O113 1.994(6) .
M34 O116 1.999(6) .
M34 O103 2.008(5) .
M34 O100 2.011(5) .
M34 O84 2.099(6) .
M34 O86 2.229(6) .
M35 O117 1.706(6) .
M35 O119 1.757(6) .
M35 O105 1.834(6) .
M35 O116 2.063(6) .
M35 O103 2.107(6) .
M35 O118 2.332(7) .
M36 O120 1.678(8) .
M36 O4 1.783(6) .
M36 O121 1.812(7) .
M36 O107 2.048(6) .
M36 O30 2.055(6) .
M36 O122 2.342(8) .
M37 O126 1.692(8) .
M37 O124 1.769(14) .
M37 O123 1.877(8) .
M37 O121 2.018(7) .
M37 O125 2.126(13) .
M37 O110 2.208(6) .
M38A M38B 0.73(2) .
M38A O128 1.646(13) .
M38A O130 1.695(8) .
M38A O123 1.880(8) .
M38A O129 2.013(7) .
M38A O114 2.198(6) .
M38A O127 2.235(14) .
M38B O127 1.52(2) .
M38B O130 1.699(15) .
M38B O123 1.949(15) .
M38B O129 1.985(14) .
M38B O114 2.249(14) .
M38B O128 2.37(2) .
M39 O131 1.673(10) .
M39 O133 1.786(8) .
M39 O129 1.787(7) .
M39 O116 2.052(6) .
M39 O113 2.058(6) .
M39 O132 2.317(10) .
M40 O137 1.691(9) .
M40 O136 1.728(12) .
M40 O134 1.891(4) .
M40 O133 1.991(8) .
M40 O119 2.212(7) .
M40 O135 2.285(13) .
O4 M1 2.039(6) 2_656
O26 M5A 1.66(2) 2_655
O26 M5B 2.34(2) 2_655
O30 M7 2.058(5) 2_656
O32 M7 2.105(6) 2_656
O50 M19 2.086(3) 6_565
O54 M13 1.930(5) 2_656
O87 M30 1.998(3) 6_565
O134 M40 1.891(4) 6_565
C1 O138 1.34(3) .
C1 N1 1.39(3) .
C1 N2 1.54(3) .
C2 N3 1.32(2) .
C2 O139 1.33(2) .
C2 N4 1.37(2) .
C3 O140 1.30(3) .
C3 N6 1.39(3) .
C3 N5 1.57(3) .
